data_4340047
loop_
_publ_author_name
'Jankolovits, Joseph'
'Kampf, Jeff W.'
'Pecoraro, Vincent L.'

_publ_section_title
;
 Solvent dependent assembly of lanthanide metallacrowns using building
 blocks with incompatible symmetry preferences.
;
_journal_issue 14
_journal_name_full 'Inorganic chemistry'
_journal_page_first 7534
_journal_page_last 7546
_journal_paper_doi 10.1021/ic500832u
_journal_volume 53
_journal_year 2014
_chemical_formula_moiety Dy2Zn16(picHA)16(py)4(OH)6(THF)1.25(H2O)21.25
_chemical_formula_sum 'C60.5 H71.25 Dy N18 O30.25 Zn8'
_chemical_formula_weight 2220.07
_chemical_name_systematic
; 
 ? 
;
_space_group_IT_number 14
_symmetry_cell_setting monoclinic
_symmetry_space_group_name_Hall '-P 2ybc'
_symmetry_space_group_name_H-M 'P 1 21/c 1'
_atom_sites_solution_hydrogens geom
_atom_sites_solution_primary direct
_atom_sites_solution_secondary difmap
_audit_creation_method SHELXL-97
_cell_angle_alpha 90.00
_cell_angle_beta 110.143(8)
_cell_angle_gamma 90.00
_cell_formula_units_Z 8
_cell_length_a 24.7224(5)
_cell_length_b 22.7796(4)
_cell_length_c 29.467(2)
_cell_measurement_reflns_used 51595
_cell_measurement_temperature 85(2)
_cell_measurement_theta_max 68.10
_cell_measurement_theta_min 2.50
_cell_volume 15579.8(14)
_computing_cell_refinement 'CrystalClear-SM Expert 2.0 r12'
_computing_data_collection 'CrystalClear-SM Expert 2.0 r12 (Rigaku, 2011)'
_computing_data_reduction 'CrystalClear-SM Expert 2.0 r12'
_computing_molecular_graphics 'Bruker SHELXTL'
_computing_publication_material 'Bruker SHELXTL'
_computing_structure_refinement 'SHELXL-97 (Sheldrick, 1997)'
_computing_structure_solution 'SHELXS-97 (Sheldrick, 1990)'
_diffrn_ambient_temperature 85(2)
_diffrn_detector_area_resol_mean 14.629
_diffrn_measured_fraction_theta_full 0.998
_diffrn_measured_fraction_theta_max 0.998
_diffrn_measurement_device_type 'Rigaku Saturn944+ CCD'
_diffrn_measurement_method \w
_diffrn_radiation_monochromator confocal
_diffrn_radiation_source 'micro-focus rotating anode'
_diffrn_radiation_type CuK\a
_diffrn_radiation_wavelength 1.54178
_diffrn_reflns_av_R_equivalents 0.1454
_diffrn_reflns_av_sigmaI/netI 0.1095
_diffrn_reflns_limit_h_max 29
_diffrn_reflns_limit_h_min -29
_diffrn_reflns_limit_k_max 27
_diffrn_reflns_limit_k_min -25
_diffrn_reflns_limit_l_max 35
_diffrn_reflns_limit_l_min -35
_diffrn_reflns_number 170675
_diffrn_reflns_theta_full 68.24
_diffrn_reflns_theta_max 68.24
_diffrn_reflns_theta_min 1.90
_exptl_absorpt_coefficient_mu 8.514
_exptl_absorpt_correction_T_max 0.9197
_exptl_absorpt_correction_T_min 0.4544
_exptl_absorpt_correction_type multi-scan
_exptl_absorpt_process_details
;
    Higashi, T. (1995). Program for Absorption Correction.
    Rigaku Corporation, Tokyo, Japan.
;
_exptl_crystal_colour colorless
_exptl_crystal_density_diffrn 1.893
_exptl_crystal_density_method 'not measured'
_exptl_crystal_description needle
_exptl_crystal_F_000 8866
_exptl_crystal_size_max 0.11
_exptl_crystal_size_mid 0.01
_exptl_crystal_size_min 0.01
_refine_diff_density_max 2.667
_refine_diff_density_min -2.304
_refine_diff_density_rms 0.144
_refine_ls_extinction_method none
_refine_ls_goodness_of_fit_ref 1.049
_refine_ls_hydrogen_treatment mixed
_refine_ls_matrix_type full
_refine_ls_number_parameters 2206
_refine_ls_number_reflns 28505
_refine_ls_number_restraints 333
_refine_ls_restrained_S_all 1.047
_refine_ls_R_factor_all 0.1319
_refine_ls_R_factor_gt 0.0832
_refine_ls_shift/su_max 0.002
_refine_ls_shift/su_mean 0.000
_refine_ls_structure_factor_coef Fsqd
_refine_ls_weighting_details 'calc w=1/[\s^2^(Fo^2^)+(0.1353P)^2^+0.0000P] where P=(Fo^2^+2Fc^2^)/3'
_refine_ls_weighting_scheme calc
_refine_ls_wR_factor_gt 0.2210
_refine_ls_wR_factor_ref 0.2605
_reflns_number_gt 16387
_reflns_number_total 28505
_reflns_threshold_expression >2sigma(I)
_cod_data_source_file ic500832u_si_001.cif
_cod_data_source_block DyZn8(picHA)8
_cod_depositor_comments 'Adding full bibliography for 4340046--4340049.cif.'
_cod_original_cell_volume 15579.6(12)
_cod_original_sg_symbol_H-M 'P 2(1)/c'
_cod_original_formula_sum 'C60.50 H71.25 Dy N18 O30.25 Zn8'
_cod_database_code 4340047

loop_
_symmetry_equiv_pos_as_xyz
'x, y, z'
'-x, y+1/2, -z+1/2'
'-x, -y, -z'
'x, -y-1/2, z-1/2'

loop_
_atom_site_label
_atom_site_type_symbol
_atom_site_fract_x
_atom_site_fract_y
_atom_site_fract_z
_atom_site_U_iso_or_equiv
_atom_site_adp_type
_atom_site_occupancy
_atom_site_symmetry_multiplicity
_atom_site_calc_flag
_atom_site_refinement_flags
_atom_site_disorder_assembly
_atom_site_disorder_group
Dy1 Dy 0.373487(19) 0.55573(3) 0.626705(18) 0.04228(17) Uani 1 1 d . . .
Dy2 Dy 0.125042(19) 0.42324(3) 0.877879(18) 0.04546(18) Uani 1 1 d . . .
Zn1 Zn 0.43256(5) 0.42699(6) 0.56965(4) 0.0488(3) Uani 1 1 d . . .
Zn2 Zn 0.52874(5) 0.53307(7) 0.71432(5) 0.0606(4) Uani 1 1 d . . .
Zn3 Zn 0.43850(5) 0.70688(6) 0.62118(5) 0.0564(4) Uani 1 1 d . . .
Zn4 Zn 0.31037(5) 0.59060(6) 0.49230(4) 0.0472(3) Uani 1 1 d . . .
Zn5 Zn 0.30602(5) 0.42392(6) 0.67225(5) 0.0496(3) Uani 1 1 d . . .
Zn6 Zn 0.21697(5) 0.55281(6) 0.53803(5) 0.0509(3) Uani 1 1 d . . .
Zn7 Zn 0.31978(5) 0.70822(6) 0.64809(5) 0.0530(3) Uani 1 1 d . . .
Zn8 Zn 0.43837(5) 0.57146(7) 0.76417(4) 0.0557(4) Uani 1 1 d . . .
Zn9 Zn 0.06108(5) 0.55479(6) 0.92762(5) 0.0534(3) Uani 1 1 d . . .
Zn10 Zn -0.03339(5) 0.43074(7) 0.79166(5) 0.0582(4) Uani 1 1 d . . .
Zn11 Zn 0.06614(5) 0.27258(6) 0.89882(5) 0.0569(4) Uani 1 1 d . . .
Zn12 Zn 0.19391(5) 0.40365(6) 1.01368(4) 0.0518(3) Uani 1 1 d . . .
Zn13 Zn 0.28398(5) 0.43406(7) 0.96242(5) 0.0581(4) Uani 1 1 d . . .
Zn14 Zn 0.18184(6) 0.26821(7) 0.86797(5) 0.0627(4) Uani 1 1 d . . .
Zn15 Zn 0.05728(5) 0.39292(7) 0.74340(5) 0.0604(4) Uani 1 1 d . . .
Zn16 Zn 0.19008(5) 0.54855(7) 0.82119(5) 0.0607(4) Uani 1 1 d . . .
O1 O 0.5104(3) 0.4001(3) 0.6153(2) 0.0576(17) Uani 1 1 d . . .
O2 O 0.4375(2) 0.4773(3) 0.6270(2) 0.0506(16) Uani 1 1 d . . .
O3 O 0.5761(3) 0.6065(4) 0.7094(3) 0.072(2) Uani 1 1 d . . .
O4 O 0.4648(2) 0.5885(3) 0.6724(2) 0.0540(17) Uani 1 1 d . . .
O5 O 0.4145(3) 0.7349(3) 0.5486(3) 0.0600(17) Uani 1 1 d . . .
O6 O 0.3930(3) 0.6378(3) 0.5863(2) 0.0535(16) Uani 1 1 d . . .
O7 O 0.3520(3) 0.5415(3) 0.4562(2) 0.0507(15) Uani 1 1 d . . .
O8 O 0.3440(2) 0.5262(3) 0.5435(2) 0.0441(14) Uani 1 1 d . . .
O9 O 0.2266(3) 0.4043(3) 0.6229(3) 0.0561(17) Uani 1 1 d . . .
O10 O 0.3048(3) 0.4809(3) 0.6197(2) 0.0521(16) Uani 1 1 d . . .
O11 O 0.1749(3) 0.6284(3) 0.5497(3) 0.0547(16) Uani 1 1 d . . .
O12 O 0.2844(2) 0.5986(3) 0.5850(2) 0.0455(14) Uani 1 1 d . . .
O13 O 0.3462(3) 0.7267(3) 0.7230(3) 0.0623(18) Uani 1 1 d . . .
O14 O 0.3598(3) 0.6336(3) 0.6750(2) 0.0526(16) Uani 1 1 d . . .
O15 O 0.3938(3) 0.5205(3) 0.7954(2) 0.0557(17) Uani 1 1 d . . .
O16 O 0.3996(2) 0.5155(3) 0.7069(2) 0.0470(15) Uani 1 1 d . . .
O17 O -0.0183(3) 0.5753(3) 0.8813(3) 0.0596(18) Uani 1 1 d . . .
O18 O 0.0585(2) 0.5004(3) 0.8732(2) 0.0519(16) Uani 1 1 d . . .
O19 O -0.0765(3) 0.3553(4) 0.8022(3) 0.0640(19) Uani 1 1 d . . .
O20 O 0.0331(2) 0.3838(3) 0.8369(2) 0.0524(16) Uani 1 1 d . . .
O21 O 0.0884(3) 0.2560(3) 0.9734(3) 0.0616(18) Uani 1 1 d . . .
O22 O 0.1091(3) 0.3463(3) 0.9262(2) 0.0538(16) Uani 1 1 d . . .
O23 O 0.1574(3) 0.4598(3) 1.0492(2) 0.0585(17) Uani 1 1 d . . .
O24 O 0.1557(2) 0.4624(3) 0.9580(2) 0.0482(15) Uani 1 1 d . . .
O25 O 0.3257(3) 0.3607(3) 0.9497(3) 0.0608(19) Uani 1 1 d . . .
O26 O 0.2152(2) 0.3837(3) 0.9234(2) 0.0557(17) Uani 1 1 d . . .
O27 O 0.1538(3) 0.2411(4) 0.7956(3) 0.073(2) Uani 1 1 d . . .
O28 O 0.1400(3) 0.3400(3) 0.8355(2) 0.0547(16) Uani 1 1 d . . .
O29 O 0.0961(3) 0.4433(3) 0.7058(2) 0.0611(18) Uani 1 1 d . . .
O30 O 0.0958(2) 0.4547(3) 0.7960(2) 0.0526(16) Uani 1 1 d . . .
O31 O 0.2689(3) 0.5727(3) 0.8680(3) 0.0610(18) Uani 1 1 d . . .
O32 O 0.1933(2) 0.4965(3) 0.8773(2) 0.0560(17) Uani 1 1 d . . .
O40 O 0.5180(3) 0.5411(4) 0.7773(2) 0.067(2) Uani 1 1 d . . .
O41 O 0.3788(3) 0.7564(3) 0.6340(3) 0.0610(18) Uani 1 1 d . . .
O42 O 0.2281(3) 0.5683(3) 0.4760(2) 0.0577(17) Uani 1 1 d . . .
O45 O -0.0247(3) 0.4157(4) 0.7288(3) 0.067(2) Uani 1 1 d . . .
O46 O 0.1236(3) 0.2222(3) 0.8851(3) 0.0668(19) Uani 1 1 d . . .
O47 O 0.2755(3) 0.4235(4) 1.0262(3) 0.065(2) Uani 1 1 d . . .
N1 N 0.5970(4) 0.4678(5) 0.7250(3) 0.069(3) Uani 1 1 d . . .
N2 N 0.4907(3) 0.4722(4) 0.6616(3) 0.054(2) Uani 1 1 d . . .
N3 N 0.5223(4) 0.7444(4) 0.6509(3) 0.064(2) Uani 1 1 d U . .
N4 N 0.4849(3) 0.6427(4) 0.6691(3) 0.056(2) Uani 1 1 d . . .
N5 N 0.3068(3) 0.6669(3) 0.4464(3) 0.0504(19) Uani 1 1 d . . .
N6 N 0.3613(3) 0.6505(4) 0.5389(3) 0.0466(18) Uani 1 1 d . . .
N7 N 0.4567(3) 0.4284(4) 0.5069(3) 0.0492(19) Uani 1 1 d . . .
N8 N 0.3802(3) 0.4900(3) 0.5283(2) 0.0425(17) Uani 1 1 d . . .
N9 N 0.1459(4) 0.4917(4) 0.5211(3) 0.068(2) Uani 1 1 d DU . .
N10 N 0.2519(3) 0.4825(4) 0.5828(3) 0.0466(18) Uani 1 1 d . . .
N11 N 0.2392(3) 0.7522(4) 0.6251(3) 0.060(2) Uani 1 1 d . . .
N12 N 0.2685(3) 0.6536(3) 0.5945(3) 0.0494(19) Uani 1 1 d . . .
N13 N 0.4495(3) 0.6421(4) 0.8168(3) 0.060(2) Uani 1 1 d . . .
N14 N 0.3924(3) 0.6372(4) 0.7239(3) 0.050(2) Uani 1 1 d . . .
N15 N 0.2839(3) 0.4154(4) 0.7367(3) 0.055(2) Uani 1 1 d . . .
N16 N 0.3622(3) 0.4806(3) 0.7192(3) 0.0459(18) Uani 1 1 d . . .
N17 N -0.1034(3) 0.4896(5) 0.7798(3) 0.071(3) Uani 1 1 d . . .
N18 N 0.0037(3) 0.4992(4) 0.8381(3) 0.0480(19) Uani 1 1 d . . .
N19 N -0.0151(4) 0.2294(4) 0.8740(4) 0.067(2) Uani 1 1 d . . .
N20 N 0.0169(3) 0.3284(4) 0.8453(3) 0.054(2) Uani 1 1 d . . .
N21 N 0.1978(3) 0.3342(4) 1.0671(3) 0.056(2) Uani 1 1 d . . .
N22 N 0.1398(3) 0.3410(4) 0.9739(3) 0.054(2) Uani 1 1 d . . .
N23 N 0.0428(3) 0.5618(4) 0.9920(3) 0.055(2) Uani 1 1 d . . .
N24 N 0.1200(3) 0.4990(4) 0.9720(3) 0.0463(18) Uani 1 1 d . . .
N25 N 0.2638(4) 0.2278(5) 0.8904(4) 0.080(3) Uani 1 1 d U . .
N26 N 0.2325(3) 0.3286(4) 0.9157(3) 0.061(2) Uani 1 1 d . . .
N27 N 0.0499(4) 0.3167(5) 0.6966(3) 0.070(3) Uani 1 1 d . . .
N28 N 0.1066(3) 0.3306(4) 0.7890(3) 0.061(2) Uani 1 1 d . . .
N29 N 0.2071(4) 0.5492(4) 0.7563(3) 0.063(2) Uani 1 1 d . . .
N30 N 0.1307(3) 0.4901(4) 0.7795(3) 0.053(2) Uani 1 1 d . . .
N31 N 0.3534(3) 0.4949(5) 0.9745(3) 0.067(3) Uani 1 1 d . . .
N32 N 0.2476(3) 0.4983(4) 0.9123(3) 0.052(2) Uani 1 1 d . . .
N100 N 0.3781(4) 0.3558(4) 0.5592(3) 0.057(2) Uani 1 1 d . . .
N105 N 0.3587(3) 0.3525(4) 0.6782(3) 0.055(2) Uani 1 1 d . . .
N110 N 0.1141(3) 0.6263(4) 0.9345(3) 0.057(2) Uani 1 1 d . . .
N115 N 0.1390(4) 0.6204(5) 0.8124(3) 0.069(2) Uani 1 1 d U . .
C1 C 0.5249(4) 0.4320(5) 0.6521(4) 0.057(3) Uani 1 1 d . . .
C2 C 0.5830(5) 0.4295(5) 0.6874(4) 0.063(3) Uani 1 1 d . . .
C3 C 0.6240(4) 0.3912(6) 0.6827(4) 0.070(3) Uani 1 1 d . . .
H3 H 0.6145 0.3651 0.6559 0.083 Uiso 1 1 calc R . .
C4 C 0.6791(5) 0.3904(6) 0.7170(5) 0.082(4) Uani 1 1 d . . .
H4 H 0.7077 0.3646 0.7136 0.099 Uiso 1 1 calc R . .
C5 C 0.6914(5) 0.4273(6) 0.7555(5) 0.077(4) Uani 1 1 d . . .
H5 H 0.7283 0.4264 0.7802 0.093 Uiso 1 1 calc R . .
C6 C 0.6493(4) 0.4668(6) 0.7586(4) 0.073(3) Uani 1 1 d . . .
H6 H 0.6582 0.4932 0.7850 0.087 Uiso 1 1 calc R . .
C7 C 0.5402(4) 0.6467(5) 0.6872(4) 0.060(3) Uani 1 1 d . . .
C8 C 0.5619(4) 0.7061(6) 0.6807(4) 0.070(3) Uani 1 1 d U . .
C9 C 0.6188(5) 0.7220(6) 0.7044(5) 0.083(3) Uani 1 1 d U . .
H9 H 0.6461 0.6959 0.7252 0.100 Uiso 1 1 calc R . .
C10 C 0.6334(6) 0.7795(7) 0.6956(6) 0.102(4) Uani 1 1 d U . .
H10 H 0.6720 0.7925 0.7107 0.122 Uiso 1 1 calc R . .
C11 C 0.5953(6) 0.8163(7) 0.6668(6) 0.103(4) Uani 1 1 d U . .
H11 H 0.6066 0.8548 0.6614 0.123 Uiso 1 1 calc R . .
C12 C 0.5380(6) 0.7980(6) 0.6442(5) 0.087(3) Uani 1 1 d U . .
H12 H 0.5104 0.8245 0.6241 0.104 Uiso 1 1 calc R . .
C13 C 0.3756(4) 0.6998(5) 0.5235(4) 0.054(2) Uani 1 1 d . . .
C14 C 0.3429(4) 0.7107(4) 0.4717(4) 0.055(3) Uani 1 1 d . . .
C15 C 0.3499(5) 0.7605(5) 0.4483(4) 0.066(3) Uani 1 1 d . . .
H15 H 0.3766 0.7896 0.4654 0.079 Uiso 1 1 calc R . .
C16 C 0.3185(5) 0.7687(7) 0.4001(5) 0.081(4) Uani 1 1 d . . .
H16 H 0.3219 0.8043 0.3846 0.097 Uiso 1 1 calc R . .
C17 C 0.2821(5) 0.7251(6) 0.3743(5) 0.075(3) Uani 1 1 d . . .
H17 H 0.2609 0.7293 0.3408 0.091 Uiso 1 1 calc R . .
C18 C 0.2775(5) 0.6740(5) 0.3997(4) 0.062(3) Uani 1 1 d . . .
H18 H 0.2525 0.6435 0.3827 0.074 Uiso 1 1 calc R . .
C19 C 0.3825(4) 0.5018(4) 0.4867(3) 0.040(2) Uani 1 1 d . . .
C20 C 0.4245(4) 0.4656(4) 0.4724(4) 0.048(2) Uani 1 1 d . . .
C21 C 0.4341(4) 0.4731(5) 0.4299(4) 0.056(3) Uani 1 1 d . . .
H21 H 0.4123 0.5008 0.4067 0.067 Uiso 1 1 calc R . .
C22 C 0.4761(5) 0.4396(5) 0.4212(4) 0.061(3) Uani 1 1 d . . .
H22 H 0.4821 0.4424 0.3911 0.073 Uiso 1 1 calc R . .
C23 C 0.5085(4) 0.4030(5) 0.4557(4) 0.063(3) Uani 1 1 d . . .
H23 H 0.5387 0.3811 0.4508 0.076 Uiso 1 1 calc R . .
C24 C 0.4974(4) 0.3973(5) 0.4988(4) 0.050(2) Uani 1 1 d . . .
H24 H 0.5195 0.3706 0.5228 0.061 Uiso 1 1 calc R . .
C25 C 0.2156(4) 0.4421(5) 0.5887(4) 0.055(3) Uani 1 1 d . . .
C26 C 0.1567(5) 0.4459(5) 0.5522(5) 0.076(3) Uani 1 1 d DU . .
C27 C 0.1160(6) 0.4058(7) 0.5513(7) 0.133(6) Uani 1 1 d DU . .
H27 H 0.1248 0.3736 0.5730 0.159 Uiso 1 1 calc R . .
C28 C 0.0594(7) 0.4133(8) 0.5168(8) 0.147(6) Uani 1 1 d DU . .
H28 H 0.0290 0.3878 0.5169 0.176 Uiso 1 1 calc R . .
C29 C 0.0496(6) 0.4584(7) 0.4831(7) 0.119(5) Uani 1 1 d DU . .
H29 H 0.0134 0.4626 0.4579 0.143 Uiso 1 1 calc R . .
C30 C 0.0944(5) 0.4969(6) 0.4875(5) 0.081(3) Uani 1 1 d DU . .
H30 H 0.0879 0.5286 0.4654 0.097 Uiso 1 1 calc R . .
C31 C 0.2137(4) 0.6633(5) 0.5758(3) 0.053(2) Uani 1 1 d . . .
C32 C 0.1978(4) 0.7235(5) 0.5905(4) 0.061(3) Uani 1 1 d . . .
C33 C 0.1442(5) 0.7489(6) 0.5695(4) 0.084(4) Uani 1 1 d . . .
H33 H 0.1152 0.7285 0.5447 0.101 Uiso 1 1 calc R . .
C34 C 0.1326(6) 0.8026(6) 0.5838(5) 0.085(4) Uani 1 1 d . . .
H34 H 0.0958 0.8200 0.5689 0.102 Uiso 1 1 calc R . .
C35 C 0.1754(6) 0.8324(6) 0.6209(6) 0.094(4) Uani 1 1 d . . .
H35 H 0.1684 0.8696 0.6325 0.113 Uiso 1 1 calc R . .
C36 C 0.2281(5) 0.8049(6) 0.6395(5) 0.083(4) Uani 1 1 d . . .
H36 H 0.2581 0.8245 0.6640 0.100 Uiso 1 1 calc R . .
C37 C 0.3821(4) 0.6854(6) 0.7446(4) 0.063(3) Uani 1 1 d . . .
C38 C 0.4160(5) 0.6886(5) 0.7968(4) 0.063(3) Uani 1 1 d . . .
C39 C 0.4141(5) 0.7371(6) 0.8241(5) 0.085(4) Uani 1 1 d . . .
H39 H 0.3906 0.7697 0.8095 0.102 Uiso 1 1 calc R . .
C40 C 0.4469(6) 0.7381(7) 0.8731(5) 0.086(4) Uani 1 1 d . . .
H40 H 0.4461 0.7716 0.8921 0.103 Uiso 1 1 calc R . .
C41 C 0.4803(5) 0.6903(7) 0.8938(5) 0.085(4) Uani 1 1 d . . .
H41 H 0.5028 0.6902 0.9273 0.102 Uiso 1 1 calc R . .
C42 C 0.4804(5) 0.6418(6) 0.8645(4) 0.075(3) Uani 1 1 d . . .
H42 H 0.5027 0.6082 0.8784 0.090 Uiso 1 1 calc R . .
C43 C 0.3602(4) 0.4854(5) 0.7623(4) 0.051(2) Uani 1 1 d . . .
C44 C 0.3174(4) 0.4472(4) 0.7723(4) 0.050(2) Uani 1 1 d . . .
C45 C 0.3105(4) 0.4475(5) 0.8176(4) 0.053(3) Uani 1 1 d . . .
H45 H 0.3335 0.4721 0.8430 0.063 Uiso 1 1 calc R . .
C46 C 0.2689(4) 0.4107(5) 0.8240(4) 0.065(3) Uani 1 1 d . . .
H46 H 0.2643 0.4088 0.8547 0.079 Uiso 1 1 calc R . .
C47 C 0.2351(4) 0.3776(5) 0.7874(4) 0.065(3) Uani 1 1 d . . .
H47 H 0.2058 0.3533 0.7914 0.078 Uiso 1 1 calc R . .
C48 C 0.2444(4) 0.3804(6) 0.7435(4) 0.061(3) Uani 1 1 d . . .
H48 H 0.2217 0.3564 0.7175 0.073 Uiso 1 1 calc R . .
C49 C -0.0305(4) 0.5385(5) 0.8462(4) 0.060(3) Uani 1 1 d . . .
C50 C -0.0918(4) 0.5357(6) 0.8114(4) 0.063(3) Uani 1 1 d . . .
C51 C -0.1332(5) 0.5733(6) 0.8126(4) 0.071(3) Uani 1 1 d . . .
H51 H -0.1243 0.6032 0.8365 0.085 Uiso 1 1 calc R . .
C52 C -0.1886(5) 0.5690(7) 0.7796(5) 0.091(4) Uani 1 1 d . . .
H52 H -0.2179 0.5958 0.7801 0.109 Uiso 1 1 calc R . .
C53 C -0.1995(5) 0.5252(8) 0.7464(5) 0.097(5) Uani 1 1 d . . .
H53 H -0.2369 0.5212 0.7228 0.116 Uiso 1 1 calc R . .
C54 C -0.1569(4) 0.4867(7) 0.7469(5) 0.085(4) Uani 1 1 d . . .
H54 H -0.1655 0.4567 0.7231 0.102 Uiso 1 1 calc R . .
C55 C -0.0390(4) 0.3179(6) 0.8275(4) 0.062(3) Uani 1 1 d . . .
C56 C -0.0558(4) 0.2580(5) 0.8402(4) 0.062(3) Uani 1 1 d . . .
C57 C -0.1092(5) 0.2338(6) 0.8184(5) 0.083(4) Uani 1 1 d . . .
H57 H -0.1375 0.2546 0.7933 0.099 Uiso 1 1 calc R . .
C58 C -0.1215(6) 0.1823(7) 0.8320(6) 0.103(5) Uani 1 1 d . . .
H58 H -0.1590 0.1665 0.8169 0.123 Uiso 1 1 calc R . .
C59 C -0.0806(7) 0.1502(7) 0.8680(7) 0.122(6) Uani 1 1 d . . .
H59 H -0.0891 0.1126 0.8778 0.146 Uiso 1 1 calc R . .
C60 C -0.0264(6) 0.1764(7) 0.8891(6) 0.097(5) Uani 1 1 d . . .
H60 H 0.0027 0.1565 0.9142 0.117 Uiso 1 1 calc R . .
C61 C 0.1269(4) 0.2953(5) 0.9953(4) 0.061(3) Uani 1 1 d . . .
C62 C 0.1577(4) 0.2919(5) 1.0473(4) 0.061(3) Uani 1 1 d . . .
C63 C 0.1466(5) 0.2490(6) 1.0759(4) 0.079(4) Uani 1 1 d . . .
H63 H 0.1190 0.2194 1.0615 0.095 Uiso 1 1 calc R . .
C64 C 0.1754(6) 0.2484(7) 1.1254(5) 0.100(5) Uani 1 1 d . . .
H64 H 0.1674 0.2190 1.1451 0.120 Uiso 1 1 calc R . .
C65 C 0.2173(5) 0.2930(6) 1.1466(5) 0.079(4) Uani 1 1 d . . .
H65 H 0.2372 0.2955 1.1804 0.095 Uiso 1 1 calc R . .
C66 C 0.2268(5) 0.3331(6) 1.1133(4) 0.072(3) Uani 1 1 d . . .
H66 H 0.2565 0.3612 1.1256 0.087 Uiso 1 1 calc R . .
C67 C 0.1232(4) 0.4948(5) 1.0167(4) 0.051(2) Uani 1 1 d . . .
C68 C 0.0811(4) 0.5338(5) 1.0296(4) 0.052(2) Uani 1 1 d . . .
C69 C 0.0799(5) 0.5385(5) 1.0756(4) 0.066(3) Uani 1 1 d . . .
H69 H 0.1068 0.5177 1.1016 0.080 Uiso 1 1 calc R . .
C70 C 0.0396(6) 0.5736(5) 1.0835(5) 0.076(4) Uani 1 1 d . . .
H70 H 0.0398 0.5797 1.1155 0.092 Uiso 1 1 calc R . .
C71 C -0.0009(5) 0.5997(6) 1.0457(5) 0.069(3) Uani 1 1 d . . .
H71 H -0.0311 0.6217 1.0506 0.083 Uiso 1 1 calc R . .
C72 C 0.0021(4) 0.5939(5) 1.0001(4) 0.064(3) Uani 1 1 d . . .
H72 H -0.0256 0.6135 0.9738 0.077 Uiso 1 1 calc R . .
C73 C 0.2822(4) 0.5367(5) 0.9038(4) 0.060(3) Uani 1 1 d . . .
C74 C 0.3417(4) 0.5378(6) 0.9403(4) 0.061(3) Uani 1 1 d . . .
C75 C 0.3819(4) 0.5771(5) 0.9392(4) 0.067(3) Uani 1 1 d . . .
H75 H 0.3734 0.6056 0.9142 0.081 Uiso 1 1 calc R . .
C76 C 0.4371(5) 0.5758(6) 0.9758(5) 0.075(3) Uani 1 1 d . . .
H76 H 0.4660 0.6034 0.9760 0.090 Uiso 1 1 calc R . .
C77 C 0.4471(5) 0.5347(7) 1.0099(5) 0.085(4) Uani 1 1 d . . .
H77 H 0.4834 0.5331 1.0352 0.102 Uiso 1 1 calc R . .
C78 C 0.4055(4) 0.4949(7) 1.0084(4) 0.077(4) Uani 1 1 d . . .
H78 H 0.4140 0.4656 1.0329 0.093 Uiso 1 1 calc R . .
C79 C 0.2884(4) 0.3204(5) 0.9291(4) 0.059(3) Uani 1 1 d . . .
C80 C 0.3058(5) 0.2622(6) 0.9176(5) 0.071(3) Uani 1 1 d U . .
C81 C 0.3626(6) 0.2450(7) 0.9342(6) 0.097(4) Uani 1 1 d U . .
H81 H 0.3920 0.2706 0.9531 0.117 Uiso 1 1 calc R . .
C82 C 0.3756(6) 0.1896(7) 0.9226(7) 0.109(4) Uani 1 1 d U . .
H82 H 0.4147 0.1773 0.9321 0.131 Uiso 1 1 calc R . .
C83 C 0.3328(7) 0.1527(8) 0.8976(8) 0.124(5) Uani 1 1 d U . .
H83 H 0.3408 0.1129 0.8924 0.149 Uiso 1 1 calc R . .
C84 C 0.2760(6) 0.1747(6) 0.8795(7) 0.105(4) Uani 1 1 d U . .
H84 H 0.2461 0.1506 0.8590 0.126 Uiso 1 1 calc R . .
C85 C 0.1171(4) 0.2802(6) 0.7717(4) 0.065(3) Uani 1 1 d . . .
C86 C 0.0842(5) 0.2726(6) 0.7194(4) 0.068(3) Uani 1 1 d . . .
C87 C 0.0863(6) 0.2214(8) 0.6954(5) 0.099(5) Uani 1 1 d . . .
H87 H 0.1083 0.1888 0.7120 0.119 Uiso 1 1 calc R . .
C88 C 0.0548(7) 0.2182(9) 0.6451(6) 0.113(5) Uani 1 1 d . . .
H88 H 0.0578 0.1845 0.6271 0.136 Uiso 1 1 calc R . .
C89 C 0.0208(6) 0.2629(8) 0.6230(5) 0.106(5) Uani 1 1 d . . .
H89 H -0.0024 0.2600 0.5898 0.127 Uiso 1 1 calc R . .
C90 C 0.0196(6) 0.3142(8) 0.6492(5) 0.096(5) Uani 1 1 d . . .
H90 H -0.0027 0.3470 0.6334 0.115 Uiso 1 1 calc R . .
C91 C 0.1297(4) 0.4806(5) 0.7358(4) 0.057(3) Uani 1 1 d . . .
C92 C 0.1701(4) 0.5183(5) 0.7216(4) 0.056(3) Uani 1 1 d . . .
C93 C 0.1705(5) 0.5189(5) 0.6744(4) 0.072(3) Uani 1 1 d . . .
H93 H 0.1439 0.4963 0.6496 0.087 Uiso 1 1 calc R . .
C94 C 0.2123(7) 0.5546(7) 0.6653(6) 0.100(6) Uani 1 1 d . . .
H94 H 0.2129 0.5582 0.6333 0.121 Uiso 1 1 calc R . .
C95 C 0.2518(6) 0.5840(6) 0.7023(6) 0.076(4) Uani 1 1 d . . .
H95 H 0.2820 0.6054 0.6970 0.091 Uiso 1 1 calc R . .
C96 C 0.2472(4) 0.5823(6) 0.7471(4) 0.069(3) Uani 1 1 d . . .
H96 H 0.2729 0.6050 0.7724 0.083 Uiso 1 1 calc R . .
C100 C 0.3222(5) 0.3642(6) 0.5456(5) 0.079(3) Uani 1 1 d . . .
H100 H 0.3077 0.4031 0.5432 0.095 Uiso 1 1 calc R . .
C101 C 0.2823(6) 0.3153(9) 0.5343(6) 0.107(5) Uani 1 1 d . . .
H101 H 0.2418 0.3214 0.5240 0.128 Uiso 1 1 calc R . .
C102 C 0.3043(8) 0.2615(8) 0.5388(6) 0.104(5) Uani 1 1 d . . .
H102 H 0.2796 0.2283 0.5327 0.124 Uiso 1 1 calc R . .
C103 C 0.3632(8) 0.2541(8) 0.5525(8) 0.120(6) Uani 1 1 d . . .
H103 H 0.3793 0.2159 0.5549 0.144 Uiso 1 1 calc R . .
C104 C 0.3965(6) 0.3005(7) 0.5620(6) 0.095(4) Uani 1 1 d . . .
H104 H 0.4369 0.2943 0.5717 0.114 Uiso 1 1 calc R . .
C105 C 0.4164(5) 0.3583(6) 0.6979(5) 0.074(3) Uani 1 1 d . . .
H105 H 0.4320 0.3966 0.7061 0.089 Uiso 1 1 calc R . .
C106 C 0.4534(6) 0.3121(7) 0.7066(5) 0.089(4) Uani 1 1 d . . .
H106 H 0.4937 0.3179 0.7213 0.107 Uiso 1 1 calc R . .
C107 C 0.4317(6) 0.2574(6) 0.6939(6) 0.085(4) Uani 1 1 d . . .
H107 H 0.4568 0.2248 0.6983 0.102 Uiso 1 1 calc R . .
C108 C 0.3737(6) 0.2496(5) 0.6750(6) 0.092(4) Uani 1 1 d . . .
H108 H 0.3578 0.2113 0.6684 0.110 Uiso 1 1 calc R . .
C109 C 0.3391(5) 0.2967(5) 0.6658(5) 0.074(3) Uani 1 1 d . . .
H109 H 0.2990 0.2910 0.6498 0.089 Uiso 1 1 calc R . .
C110 C 0.1664(5) 0.6179(6) 0.9310(5) 0.083(4) Uani 1 1 d . . .
H110 H 0.1774 0.5793 0.9256 0.100 Uiso 1 1 calc R . .
C111 C 0.2032(6) 0.6621(6) 0.9349(6) 0.100(5) Uani 1 1 d . . .
H111 H 0.2389 0.6552 0.9303 0.119 Uiso 1 1 calc R . .
C112 C 0.1892(6) 0.7177(6) 0.9456(5) 0.085(4) Uani 1 1 d . . .
H112 H 0.2153 0.7495 0.9492 0.103 Uiso 1 1 calc R . .
C113 C 0.1378(6) 0.7258(6) 0.9507(6) 0.088(4) Uani 1 1 d . . .
H113 H 0.1263 0.7636 0.9576 0.105 Uiso 1 1 calc R . .
C114 C 0.1024(6) 0.6785(7) 0.9458(6) 0.094(4) Uani 1 1 d . . .
H114 H 0.0670 0.6842 0.9511 0.113 Uiso 1 1 calc R . .
C115 C 0.0830(6) 0.6136(7) 0.8072(6) 0.105(5) Uani 1 1 d U . .
H115 H 0.0691 0.5749 0.8081 0.126 Uiso 1 1 calc R . .
C116 C 0.0471(7) 0.6567(8) 0.8011(8) 0.133(6) Uani 1 1 d U . .
H116 H 0.0080 0.6491 0.7972 0.160 Uiso 1 1 calc R . .
C117 C 0.0654(8) 0.7130(8) 0.8003(7) 0.115(5) Uani 1 1 d U . .
H117 H 0.0402 0.7452 0.7980 0.138 Uiso 1 1 calc R . .
C118 C 0.1206(7) 0.7215(7) 0.8030(6) 0.099(4) Uani 1 1 d U . .
H118 H 0.1346 0.7599 0.8012 0.119 Uiso 1 1 calc R . .
C119 C 0.1553(6) 0.6742(7) 0.8084(5) 0.091(4) Uani 1 1 d U . .
H119 H 0.1937 0.6804 0.8093 0.109 Uiso 1 1 calc R . .
O200 O -0.1884(3) 0.3383(4) 0.7403(4) 0.097(3) Uani 1 1 d . . .
O201 O 0.2520(3) 0.7324(4) 0.7584(3) 0.081(2) Uani 1 1 d . . .
O203 O -0.0078(3) 0.2542(4) 1.0047(3) 0.085(2) Uani 1 1 d . . .
O204 O 0.0660(4) 0.6499(4) 0.4812(4) 0.110(3) Uani 1 1 d . . .
O205 O 0.4369(3) 0.3815(4) 0.9450(3) 0.094(3) Uani 1 1 d . . .
O206 O 0.4618(4) 0.4554(5) 0.8754(3) 0.096(3) Uani 1 1 d . . .
O207 O 0.4085(4) 0.8397(5) 0.7036(4) 0.110(3) Uani 1 1 d . . .
O208 O -0.1297(4) 0.3654(5) 0.6744(4) 0.113(3) Uani 1 1 d . . .
O209 O 0.4969(3) 0.7775(5) 0.5105(3) 0.102(3) Uani 1 1 d . . .
O210 O 0.2845(5) 0.4944(7) 0.3685(4) 0.139(5) Uani 1 1 d . . .
O211 O 0.2417(5) 0.1999(8) 0.7640(5) 0.170(6) Uani 1 1 d . . .
O212 O 0.6816(5) 0.5851(7) 0.6983(5) 0.155(5) Uani 1 1 d . . .
O213 O -0.1345(6) 0.3694(6) 0.5800(4) 0.136(4) Uani 1 1 d . . .
O214 O 0.2424(6) 0.4911(8) 1.1370(4) 0.186(8) Uani 1 1 d . . .
O215 O 0.1549(6) 0.1344(7) 0.9502(5) 0.156(5) Uani 1 1 d . . .
O216 O -0.2302(9) 0.5515(9) 0.5601(9) 0.264(13) Uani 1 1 d U . .
O225 O 0.622(2) 0.614(2) 0.8987(19) 0.16(2) Uani 0.50 1 d PU A 1
O226 O 0.6407(12) 0.6008(11) 0.8137(8) 0.123(8) Uani 0.50 1 d P B 1
O22F O 0.6065(9) 0.6067(11) 0.8366(11) 0.120(8) Uani 0.50 1 d P C 2
O22G O 0.6872(11) 0.6003(14) 0.7925(10) 0.156(11) Uani 0.50 1 d P D 2
O22H O 0.6181(19) 0.620(3) 0.9269(19) 0.17(2) Uani 0.50 1 d PU E 2
O231 O -0.0978(17) 0.6293(17) 0.6911(13) 0.189(13) Uani 0.50 1 d PU F 1
O233 O 0.0197(13) 0.4887(19) 0.6230(8) 0.168(13) Uani 0.50 1 d PU G 1
O23A O -0.0459(11) 0.5074(11) 0.6648(9) 0.154(8) Uani 0.50 1 d PDU H 2
C23A C -0.1054(12) 0.5190(16) 0.6453(13) 0.143(10) Uani 0.50 1 d PDU H 2
H23A H -0.1289 0.4887 0.6538 0.172 Uiso 0.50 1 calc PR H 2
H23B H -0.1191 0.5251 0.6099 0.172 Uiso 0.50 1 calc PR H 2
C23B C -0.1018(16) 0.5752(18) 0.6730(16) 0.169(11) Uani 0.50 1 d PDU H 2
H23C H -0.1065 0.5664 0.7043 0.203 Uiso 0.50 1 calc PR H 2
H23D H -0.1337 0.6014 0.6546 0.203 Uiso 0.50 1 calc PR H 2
C23C C -0.0447(13) 0.6067(15) 0.6822(18) 0.160(12) Uani 0.50 1 d PDU H 2
H23E H -0.0431 0.6279 0.6534 0.192 Uiso 0.50 1 calc PR H 2
H23F H -0.0350 0.6337 0.7102 0.192 Uiso 0.50 1 calc PR H 2
C23D C -0.0087(16) 0.5526(12) 0.6928(15) 0.155(11) Uani 0.50 1 d PDU H 2
H23G H 0.0255 0.5575 0.6830 0.186 Uiso 0.50 1 calc PR H 2
H23H H 0.0043 0.5431 0.7277 0.186 Uiso 0.50 1 calc PR H 2
O23C O 0.0110(13) 0.4340(17) 0.5926(17) 0.23(2) Uani 0.50 1 d PU I 2
O150 O 0.3576(9) 0.6177(11) 1.0628(9) 0.201(8) Uani 0.75 1 d PDU J 1
C150 C 0.3575(9) 0.5651(12) 1.0949(10) 0.166(8) Uani 0.75 1 d PDU J 1
H15A H 0.3670 0.5781 1.1288 0.199 Uiso 0.75 1 calc PR J 1
H15B H 0.3870 0.5363 1.0937 0.199 Uiso 0.75 1 calc PR J 1
C151 C 0.2974(7) 0.5361(10) 1.0770(6) 0.102(5) Uani 0.75 1 d PDU J 1
H15C H 0.2849 0.5262 1.1046 0.123 Uiso 0.75 1 calc PR J 1
H15D H 0.2978 0.4998 1.0586 0.123 Uiso 0.75 1 calc PR J 1
C152 C 0.2565(12) 0.5832(9) 1.0437(9) 0.146(8) Uani 0.75 1 d PDU J 1
H15E H 0.2226 0.5912 1.0534 0.175 Uiso 0.75 1 calc PR J 1
H15F H 0.2434 0.5716 1.0092 0.175 Uiso 0.75 1 calc PR J 1
C153 C 0.2990(10) 0.6369(11) 1.0544(10) 0.152(7) Uani 0.75 1 d PDU J 1
H15G H 0.2869 0.6643 1.0266 0.182 Uiso 0.75 1 calc PR J 1
H15H H 0.2975 0.6582 1.0832 0.182 Uiso 0.75 1 calc PR J 1
O151 O 0.4837(8) 0.9214(7) 0.6922(7) 0.127(6) Uani 0.75 1 d P K 1
O15A O 0.3365(13) 0.4922(17) 1.1091(13) 0.088(10) Uani 0.25 1 d PU L 2
O15C O 0.4423(13) 0.9436(13) 0.6602(10) 0.060(7) Uani 0.25 1 d PU M 2

loop_
_atom_site_aniso_label
_atom_site_aniso_U_11
_atom_site_aniso_U_22
_atom_site_aniso_U_33
_atom_site_aniso_U_23
_atom_site_aniso_U_13
_atom_site_aniso_U_12
Dy1 0.0318(3) 0.0546(4) 0.0421(3) -0.0035(2) 0.0148(2) 0.0031(2)
Dy2 0.0284(3) 0.0610(4) 0.0479(3) -0.0059(3) 0.0144(2) -0.0016(2)
Zn1 0.0481(7) 0.0527(8) 0.0506(7) -0.0008(6) 0.0233(6) 0.0091(6)
Zn2 0.0383(6) 0.0891(11) 0.0516(7) -0.0072(7) 0.0119(5) 0.0096(7)
Zn3 0.0450(7) 0.0582(9) 0.0697(8) -0.0157(7) 0.0246(6) -0.0096(6)
Zn4 0.0434(6) 0.0482(8) 0.0481(6) 0.0007(6) 0.0132(5) -0.0004(5)
Zn5 0.0449(7) 0.0539(8) 0.0547(7) 0.0050(6) 0.0233(6) 0.0062(6)
Zn6 0.0407(6) 0.0548(8) 0.0532(7) 0.0015(6) 0.0110(5) -0.0028(6)
Zn7 0.0412(6) 0.0523(8) 0.0676(8) -0.0094(6) 0.0215(6) 0.0013(6)
Zn8 0.0398(6) 0.0775(10) 0.0495(7) -0.0106(6) 0.0150(5) 0.0043(6)
Zn9 0.0392(6) 0.0627(9) 0.0587(8) -0.0110(6) 0.0172(6) -0.0008(6)
Zn10 0.0333(6) 0.0836(10) 0.0541(7) -0.0104(7) 0.0103(5) 0.0026(6)
Zn11 0.0413(7) 0.0600(9) 0.0688(8) -0.0074(7) 0.0183(6) -0.0061(6)
Zn12 0.0380(6) 0.0620(9) 0.0549(7) -0.0022(6) 0.0155(5) -0.0068(6)
Zn13 0.0328(6) 0.0835(11) 0.0558(8) 0.0011(7) 0.0125(5) -0.0082(6)
Zn14 0.0478(7) 0.0659(10) 0.0763(9) -0.0054(7) 0.0236(7) 0.0063(6)
Zn15 0.0391(7) 0.0866(11) 0.0535(7) -0.0139(7) 0.0133(6) 0.0017(6)
Zn16 0.0405(7) 0.0816(11) 0.0600(8) 0.0087(7) 0.0175(6) -0.0070(6)
O1 0.053(4) 0.063(5) 0.059(4) -0.001(4) 0.022(3) 0.020(3)
O2 0.039(3) 0.072(5) 0.045(3) 0.003(3) 0.021(3) 0.015(3)
O3 0.036(4) 0.097(6) 0.078(5) -0.017(5) 0.015(3) -0.005(4)
O4 0.022(3) 0.072(5) 0.060(4) -0.006(3) 0.006(3) -0.010(3)
O5 0.054(4) 0.050(4) 0.074(4) -0.006(4) 0.020(3) -0.016(3)
O6 0.047(3) 0.058(4) 0.059(4) -0.001(3) 0.021(3) -0.003(3)
O7 0.057(4) 0.052(4) 0.045(3) -0.003(3) 0.019(3) -0.006(3)
O8 0.035(3) 0.053(4) 0.047(3) -0.002(3) 0.016(3) 0.007(3)
O9 0.052(4) 0.049(4) 0.070(4) 0.012(4) 0.023(3) 0.000(3)
O10 0.042(3) 0.058(4) 0.054(4) 0.002(3) 0.013(3) -0.002(3)
O11 0.036(3) 0.055(4) 0.070(4) 0.000(3) 0.015(3) 0.002(3)
O12 0.034(3) 0.039(4) 0.056(4) -0.005(3) 0.007(3) 0.013(3)
O13 0.055(4) 0.066(5) 0.065(4) -0.019(4) 0.020(3) 0.004(4)
O14 0.048(3) 0.066(5) 0.045(3) -0.018(3) 0.018(3) 0.003(3)
O15 0.047(4) 0.073(5) 0.049(4) -0.001(3) 0.019(3) 0.016(3)
O16 0.038(3) 0.064(4) 0.038(3) -0.001(3) 0.011(2) 0.002(3)
O17 0.040(3) 0.067(5) 0.069(4) -0.016(4) 0.015(3) 0.005(3)
O18 0.029(3) 0.068(5) 0.056(4) -0.001(3) 0.012(3) 0.004(3)
O19 0.031(3) 0.091(6) 0.064(4) -0.008(4) 0.009(3) -0.002(4)
O20 0.035(3) 0.058(4) 0.059(4) -0.006(3) 0.009(3) -0.011(3)
O21 0.055(4) 0.058(5) 0.064(4) -0.007(3) 0.010(3) -0.019(3)
O22 0.042(3) 0.060(4) 0.056(4) -0.001(3) 0.012(3) -0.007(3)
O23 0.057(4) 0.067(5) 0.052(4) -0.002(3) 0.019(3) -0.004(4)
O24 0.029(3) 0.065(4) 0.050(3) -0.012(3) 0.013(3) 0.003(3)
O25 0.034(3) 0.082(5) 0.067(4) 0.014(4) 0.018(3) 0.003(3)
O26 0.027(3) 0.061(5) 0.074(4) -0.004(4) 0.011(3) 0.003(3)
O27 0.061(4) 0.087(6) 0.076(5) -0.022(4) 0.028(4) 0.007(4)
O28 0.041(3) 0.067(5) 0.055(4) -0.005(3) 0.014(3) 0.007(3)
O29 0.050(4) 0.086(6) 0.049(4) -0.008(4) 0.018(3) 0.007(4)
O30 0.033(3) 0.077(5) 0.048(3) -0.005(3) 0.014(3) -0.004(3)
O31 0.038(3) 0.073(5) 0.069(5) 0.007(4) 0.016(3) -0.012(3)
O32 0.031(3) 0.076(5) 0.057(4) -0.007(3) 0.010(3) -0.018(3)
O40 0.045(4) 0.097(6) 0.059(4) -0.016(4) 0.019(3) 0.006(4)
O41 0.054(4) 0.053(5) 0.078(5) -0.011(4) 0.026(3) -0.006(3)
O42 0.045(4) 0.066(5) 0.056(4) 0.007(3) 0.010(3) 0.006(3)
O45 0.046(4) 0.098(6) 0.059(4) -0.009(4) 0.020(3) 0.005(4)
O46 0.059(4) 0.056(5) 0.087(5) -0.003(4) 0.027(4) -0.005(3)
O47 0.039(3) 0.090(6) 0.059(4) 0.006(4) 0.007(3) -0.002(3)
N1 0.046(5) 0.096(8) 0.062(5) 0.011(5) 0.015(4) 0.011(5)
N2 0.029(4) 0.071(6) 0.059(5) 0.001(4) 0.012(3) 0.015(4)
N3 0.050(4) 0.064(5) 0.080(6) -0.011(4) 0.027(4) -0.015(4)
N4 0.032(4) 0.072(6) 0.069(5) -0.023(4) 0.021(4) -0.006(4)
N5 0.048(4) 0.040(5) 0.062(5) 0.007(4) 0.016(4) 0.003(4)
N6 0.045(4) 0.048(5) 0.045(4) 0.010(4) 0.013(3) 0.005(4)
N7 0.042(4) 0.052(5) 0.057(5) -0.006(4) 0.022(4) 0.000(4)
N8 0.043(4) 0.047(5) 0.039(4) -0.007(3) 0.017(3) -0.001(3)
N9 0.049(4) 0.061(5) 0.077(6) -0.001(4) 0.000(4) -0.010(4)
N10 0.033(4) 0.055(5) 0.050(4) -0.006(4) 0.012(3) -0.004(3)
N11 0.045(4) 0.057(6) 0.073(6) -0.006(5) 0.015(4) 0.016(4)
N12 0.039(4) 0.043(5) 0.067(5) 0.007(4) 0.019(4) 0.006(3)
N13 0.044(4) 0.086(7) 0.049(5) -0.020(5) 0.016(4) -0.010(5)
N14 0.046(4) 0.064(6) 0.044(4) -0.018(4) 0.019(3) -0.007(4)
N15 0.039(4) 0.075(6) 0.053(5) 0.003(4) 0.020(4) 0.011(4)
N16 0.042(4) 0.049(5) 0.051(4) 0.008(4) 0.022(3) 0.005(3)
N17 0.033(4) 0.108(8) 0.066(5) -0.005(6) 0.009(4) 0.006(5)
N18 0.025(3) 0.056(5) 0.062(5) 0.003(4) 0.013(3) 0.014(3)
N19 0.048(5) 0.064(6) 0.084(6) -0.008(5) 0.017(5) -0.023(4)
N20 0.032(4) 0.068(6) 0.057(5) -0.016(4) 0.010(3) -0.004(4)
N21 0.037(4) 0.055(5) 0.068(5) 0.001(4) 0.008(4) 0.001(4)
N22 0.051(5) 0.056(6) 0.056(5) 0.007(4) 0.020(4) -0.001(4)
N23 0.042(4) 0.061(5) 0.066(5) -0.018(4) 0.024(4) -0.015(4)
N24 0.038(4) 0.060(5) 0.044(4) -0.011(4) 0.017(3) -0.005(3)
N25 0.068(5) 0.068(6) 0.110(7) 0.010(5) 0.041(5) 0.021(4)
N26 0.033(4) 0.073(7) 0.077(6) 0.013(5) 0.017(4) 0.001(4)
N27 0.051(5) 0.096(8) 0.060(5) -0.028(5) 0.015(4) -0.003(5)
N28 0.038(4) 0.088(7) 0.058(5) -0.030(5) 0.018(4) -0.001(4)
N29 0.041(4) 0.086(7) 0.065(6) 0.020(5) 0.022(4) 0.009(4)
N30 0.039(4) 0.075(6) 0.046(4) 0.005(4) 0.016(3) 0.002(4)
N31 0.035(4) 0.089(7) 0.073(6) -0.014(5) 0.014(4) -0.020(4)
N32 0.027(4) 0.074(6) 0.052(4) -0.002(4) 0.011(3) -0.014(4)
N100 0.054(5) 0.058(6) 0.065(5) -0.002(4) 0.027(4) 0.003(4)
N105 0.052(5) 0.065(6) 0.058(5) -0.006(4) 0.031(4) 0.000(4)
N110 0.053(5) 0.048(5) 0.068(5) -0.012(4) 0.018(4) -0.002(4)
N115 0.060(5) 0.083(6) 0.075(6) 0.016(5) 0.035(5) -0.005(5)
C1 0.039(5) 0.075(8) 0.057(6) 0.008(6) 0.018(5) 0.009(5)
C2 0.059(6) 0.057(7) 0.067(7) -0.003(6) 0.016(5) 0.020(5)
C3 0.049(6) 0.083(9) 0.079(7) 0.003(6) 0.025(5) 0.015(6)
C4 0.065(8) 0.086(10) 0.092(9) 0.013(8) 0.021(7) 0.023(7)
C5 0.054(7) 0.069(8) 0.100(10) 0.020(8) 0.015(6) -0.002(6)
C6 0.039(5) 0.094(9) 0.078(7) 0.006(7) 0.011(5) 0.018(6)
C7 0.049(6) 0.075(8) 0.049(6) -0.017(5) 0.005(5) 0.002(6)
C8 0.041(5) 0.083(7) 0.087(8) -0.025(5) 0.024(5) -0.015(5)
C9 0.048(5) 0.096(8) 0.092(8) -0.008(7) 0.008(5) -0.014(6)
C10 0.075(7) 0.101(9) 0.121(11) -0.012(8) 0.023(7) -0.027(6)
C11 0.093(8) 0.080(9) 0.121(11) -0.006(7) 0.018(7) -0.036(6)
C12 0.076(6) 0.071(7) 0.111(9) -0.026(6) 0.029(6) -0.034(6)
C13 0.052(6) 0.052(7) 0.061(6) -0.009(5) 0.023(5) 0.004(5)
C14 0.049(5) 0.043(6) 0.066(6) 0.022(5) 0.012(5) 0.000(4)
C15 0.061(6) 0.055(7) 0.086(8) 0.001(6) 0.032(6) -0.003(5)
C16 0.059(7) 0.091(10) 0.084(9) 0.009(7) 0.015(6) 0.012(7)
C17 0.065(7) 0.084(9) 0.071(7) 0.015(7) 0.015(6) 0.018(7)
C18 0.061(6) 0.071(8) 0.046(5) 0.012(5) 0.009(5) 0.011(5)
C19 0.039(4) 0.039(5) 0.050(5) -0.003(4) 0.024(4) 0.003(4)
C20 0.046(5) 0.051(6) 0.058(6) -0.011(5) 0.031(5) -0.010(4)
C21 0.065(6) 0.052(6) 0.064(6) -0.010(5) 0.039(5) -0.011(5)
C22 0.067(7) 0.068(7) 0.057(6) -0.006(5) 0.034(5) -0.006(6)
C23 0.047(6) 0.080(8) 0.068(7) -0.024(6) 0.028(5) -0.017(6)
C24 0.034(4) 0.062(7) 0.060(6) -0.013(5) 0.023(4) -0.001(4)
C25 0.046(5) 0.049(6) 0.076(7) -0.005(5) 0.030(5) -0.001(5)
C26 0.058(5) 0.052(6) 0.105(8) 0.008(5) 0.013(5) -0.011(4)
C27 0.075(7) 0.084(9) 0.196(12) 0.038(8) -0.009(7) -0.037(6)
C28 0.079(7) 0.104(10) 0.209(13) 0.033(8) -0.014(8) -0.035(7)
C29 0.063(6) 0.092(9) 0.161(11) 0.006(7) -0.016(7) -0.027(6)
C30 0.048(5) 0.073(7) 0.099(8) -0.006(6) -0.003(5) -0.010(5)
C31 0.043(5) 0.068(7) 0.050(5) 0.008(5) 0.016(4) 0.005(5)
C32 0.048(6) 0.067(7) 0.072(7) -0.002(6) 0.025(5) 0.013(5)
C33 0.056(7) 0.104(11) 0.071(7) -0.013(7) -0.003(6) 0.026(7)
C34 0.080(8) 0.080(9) 0.083(8) -0.010(7) 0.011(7) 0.054(7)
C35 0.081(9) 0.080(10) 0.113(11) -0.008(8) 0.021(8) 0.036(8)
C36 0.074(8) 0.066(8) 0.104(10) -0.029(7) 0.023(7) 0.015(6)
C37 0.040(5) 0.083(9) 0.076(7) -0.010(6) 0.032(5) -0.001(5)
C38 0.055(6) 0.075(8) 0.056(6) -0.027(6) 0.013(5) -0.009(6)
C39 0.080(8) 0.093(10) 0.076(8) -0.024(7) 0.019(7) 0.011(7)
C40 0.080(8) 0.088(10) 0.090(9) -0.048(8) 0.030(7) -0.011(8)
C41 0.052(7) 0.127(13) 0.071(8) -0.026(8) 0.017(6) -0.008(7)
C42 0.054(6) 0.101(10) 0.061(7) -0.028(7) 0.011(5) -0.010(6)
C43 0.033(5) 0.064(7) 0.058(6) 0.008(5) 0.018(4) 0.011(4)
C44 0.036(5) 0.046(6) 0.070(6) 0.015(5) 0.022(5) 0.017(4)
C45 0.038(5) 0.069(7) 0.060(6) 0.015(5) 0.028(4) 0.017(5)
C46 0.049(6) 0.087(9) 0.071(7) 0.009(6) 0.034(6) 0.023(6)
C47 0.042(5) 0.074(8) 0.080(8) 0.016(6) 0.022(5) 0.009(5)
C48 0.040(5) 0.103(9) 0.051(5) 0.016(6) 0.028(4) 0.017(5)
C49 0.038(5) 0.077(8) 0.060(6) 0.001(6) 0.012(5) -0.006(5)
C50 0.042(5) 0.078(8) 0.065(7) -0.002(6) 0.013(5) 0.004(5)
C51 0.051(6) 0.092(9) 0.062(6) -0.008(6) 0.010(5) 0.014(6)
C52 0.049(7) 0.137(13) 0.080(8) -0.025(9) 0.013(6) 0.015(7)
C53 0.047(7) 0.152(15) 0.081(9) -0.004(9) 0.009(6) 0.017(8)
C54 0.037(6) 0.123(12) 0.081(8) -0.024(8) 0.002(5) 0.002(6)
C55 0.047(6) 0.082(8) 0.054(6) -0.021(6) 0.012(5) -0.008(6)
C56 0.042(5) 0.076(8) 0.068(7) -0.009(6) 0.019(5) -0.014(5)
C57 0.062(7) 0.092(10) 0.084(8) 0.006(7) 0.012(6) -0.026(7)
C58 0.081(9) 0.085(11) 0.128(13) -0.006(10) 0.017(9) -0.038(8)
C59 0.100(11) 0.085(11) 0.150(15) 0.011(11) 0.003(11) -0.041(9)
C60 0.067(8) 0.087(10) 0.117(11) 0.020(9) 0.005(7) -0.032(7)
C61 0.046(6) 0.066(8) 0.069(7) -0.002(6) 0.017(5) 0.008(5)
C62 0.044(5) 0.069(8) 0.065(6) 0.005(6) 0.011(5) 0.007(5)
C63 0.084(8) 0.073(9) 0.067(7) 0.014(6) 0.007(6) -0.016(7)
C64 0.089(9) 0.103(11) 0.084(9) 0.032(8) -0.001(7) -0.022(8)
C65 0.061(7) 0.090(10) 0.075(8) 0.005(7) 0.007(6) 0.020(7)
C66 0.052(6) 0.085(9) 0.071(8) 0.012(7) 0.009(6) 0.017(6)
C67 0.044(5) 0.053(6) 0.063(6) -0.011(5) 0.026(5) -0.009(5)
C68 0.043(5) 0.060(7) 0.065(6) -0.014(5) 0.034(5) -0.011(5)
C69 0.075(7) 0.066(7) 0.070(7) -0.013(6) 0.039(6) -0.025(6)
C70 0.100(10) 0.058(8) 0.096(10) -0.010(7) 0.066(9) -0.006(7)
C71 0.058(7) 0.074(8) 0.092(9) -0.019(7) 0.048(7) -0.015(6)
C72 0.033(5) 0.074(8) 0.091(8) -0.020(6) 0.029(5) -0.007(5)
C73 0.045(5) 0.082(8) 0.055(6) -0.003(6) 0.022(5) -0.006(5)
C74 0.040(5) 0.084(8) 0.059(6) -0.011(6) 0.017(5) -0.015(5)
C75 0.049(6) 0.073(8) 0.074(7) 0.002(6) 0.014(5) -0.008(5)
C76 0.045(6) 0.093(10) 0.085(8) -0.007(7) 0.018(6) -0.016(6)
C77 0.054(7) 0.114(12) 0.078(8) -0.022(8) 0.012(6) -0.017(7)
C78 0.037(5) 0.120(11) 0.066(7) -0.020(7) 0.007(5) -0.012(6)
C79 0.044(6) 0.071(8) 0.062(6) 0.016(5) 0.019(5) -0.002(5)
C80 0.054(5) 0.070(7) 0.094(7) 0.023(5) 0.034(5) 0.027(4)
C81 0.068(6) 0.091(8) 0.136(10) 0.027(7) 0.040(6) 0.022(6)
C82 0.078(7) 0.085(8) 0.166(12) 0.044(8) 0.043(7) 0.047(6)
C83 0.102(8) 0.085(8) 0.187(13) 0.018(8) 0.051(9) 0.042(6)
C84 0.088(7) 0.070(7) 0.161(11) 0.008(7) 0.047(7) 0.034(6)
C85 0.044(6) 0.083(9) 0.065(7) -0.010(6) 0.017(5) 0.012(6)
C86 0.057(6) 0.085(9) 0.070(7) -0.034(7) 0.030(6) -0.010(6)
C87 0.084(9) 0.118(13) 0.083(9) -0.029(9) 0.013(7) 0.008(8)
C88 0.111(12) 0.122(15) 0.106(13) -0.034(11) 0.037(10) 0.001(11)
C89 0.087(10) 0.142(15) 0.072(9) -0.039(10) 0.007(7) 0.005(10)
C90 0.084(9) 0.131(13) 0.064(8) -0.041(8) 0.014(7) -0.007(8)
C91 0.036(5) 0.078(8) 0.057(6) 0.009(6) 0.016(5) 0.021(5)
C92 0.048(6) 0.071(7) 0.061(6) 0.019(5) 0.032(5) 0.021(5)
C93 0.090(8) 0.067(8) 0.066(7) 0.002(6) 0.035(6) 0.027(7)
C94 0.125(13) 0.113(12) 0.102(11) 0.052(10) 0.087(11) 0.067(11)
C95 0.067(8) 0.059(8) 0.110(11) 0.023(7) 0.042(8) 0.026(6)
C96 0.040(5) 0.094(9) 0.079(8) 0.028(7) 0.027(5) 0.011(5)
C100 0.059(7) 0.080(9) 0.100(9) -0.010(7) 0.031(7) -0.007(6)
C101 0.070(9) 0.147(17) 0.114(12) 0.002(12) 0.045(8) -0.005(10)
C102 0.111(13) 0.100(13) 0.122(12) 0.003(10) 0.069(11) -0.036(10)
C103 0.102(12) 0.078(11) 0.190(19) 0.001(11) 0.061(12) -0.007(10)
C104 0.076(9) 0.075(10) 0.136(13) 0.008(9) 0.038(8) -0.006(8)
C105 0.062(7) 0.068(8) 0.098(9) -0.011(7) 0.036(7) 0.008(6)
C106 0.061(7) 0.094(11) 0.112(11) -0.002(9) 0.028(7) 0.020(7)
C107 0.095(10) 0.052(8) 0.122(11) -0.005(7) 0.057(9) 0.019(7)
C108 0.074(8) 0.043(7) 0.160(14) 0.010(8) 0.041(9) 0.016(6)
C109 0.060(7) 0.065(8) 0.101(9) -0.006(7) 0.033(6) 0.006(6)
C110 0.061(7) 0.081(9) 0.114(10) 0.010(8) 0.036(7) 0.004(7)
C111 0.067(8) 0.081(10) 0.171(15) -0.021(10) 0.067(9) -0.025(7)
C112 0.102(10) 0.073(9) 0.098(10) -0.011(7) 0.057(8) -0.015(8)
C113 0.087(9) 0.054(8) 0.135(12) -0.033(8) 0.055(9) -0.021(7)
C114 0.072(8) 0.090(11) 0.116(11) -0.012(9) 0.026(8) 0.011(8)
C115 0.070(7) 0.101(9) 0.164(13) 0.002(10) 0.066(9) 0.003(6)
C116 0.084(9) 0.110(10) 0.228(17) 0.032(13) 0.084(11) 0.021(7)
C117 0.117(9) 0.104(8) 0.159(13) 0.017(11) 0.093(11) 0.018(8)
C118 0.099(8) 0.089(8) 0.117(10) 0.023(9) 0.046(9) 0.006(7)
C119 0.078(7) 0.088(8) 0.103(9) 0.023(8) 0.026(7) -0.004(6)
O200 0.061(5) 0.083(6) 0.134(8) 0.007(6) 0.016(5) -0.003(4)
O201 0.070(5) 0.087(6) 0.084(5) -0.010(5) 0.025(4) -0.003(4)
O203 0.067(5) 0.100(7) 0.086(6) 0.012(5) 0.025(4) -0.007(5)
O204 0.074(6) 0.077(6) 0.161(10) -0.016(6) 0.017(6) 0.010(5)
O205 0.060(5) 0.109(7) 0.106(7) -0.009(6) 0.018(4) 0.005(5)
O206 0.081(6) 0.131(8) 0.068(5) 0.024(5) 0.015(4) 0.018(5)
O207 0.102(7) 0.089(7) 0.130(8) -0.043(6) 0.029(6) -0.010(6)
O208 0.092(7) 0.117(9) 0.103(7) -0.026(6) -0.003(5) -0.022(6)
O209 0.060(5) 0.158(10) 0.084(6) 0.030(6) 0.021(4) -0.016(5)
O210 0.110(8) 0.199(14) 0.084(7) -0.032(8) 0.004(6) -0.013(8)
O211 0.107(8) 0.27(2) 0.121(10) -0.038(11) 0.030(7) 0.026(10)
O212 0.100(8) 0.207(15) 0.144(11) 0.012(10) 0.024(7) 0.022(9)
O213 0.150(10) 0.128(10) 0.099(8) 0.012(7) 0.004(7) 0.057(8)
O214 0.194(13) 0.270(19) 0.088(8) -0.059(10) 0.041(8) -0.151(14)
O215 0.172(12) 0.154(12) 0.142(11) 0.048(9) 0.055(9) 0.030(10)
O216 0.240(19) 0.25(2) 0.36(3) -0.20(2) 0.17(2) -0.087(17)
O225 0.11(3) 0.09(2) 0.23(5) 0.01(3) -0.01(3) -0.014(18)
O226 0.14(2) 0.117(19) 0.080(13) 0.019(13) -0.008(13) -0.008(16)
O22F 0.078(13) 0.112(18) 0.17(2) -0.050(16) 0.038(15) -0.027(12)
O22G 0.121(18) 0.19(3) 0.15(2) -0.07(2) 0.032(17) -0.071(19)
O22H 0.067(16) 0.17(4) 0.26(5) 0.09(4) 0.04(3) 0.032(19)
O231 0.23(3) 0.19(3) 0.17(2) 0.02(2) 0.08(2) 0.02(2)
O233 0.13(2) 0.28(4) 0.074(14) 0.033(19) 0.012(13) 0.05(2)
O23A 0.141(15) 0.134(15) 0.154(19) 0.084(14) 0.009(14) -0.026(13)
C23A 0.139(14) 0.131(19) 0.16(2) 0.110(17) 0.058(16) -0.020(16)
C23B 0.153(18) 0.13(2) 0.20(3) 0.09(2) 0.03(2) -0.018(15)
C23C 0.12(2) 0.141(17) 0.20(3) 0.07(2) 0.03(2) 0.010(14)
C23D 0.153(17) 0.101(19) 0.19(3) 0.075(18) 0.03(2) -0.004(13)
O23C 0.11(2) 0.20(3) 0.29(4) 0.11(3) -0.06(2) -0.04(2)
O150 0.198(14) 0.225(19) 0.240(19) -0.060(14) 0.154(15) -0.083(14)
C150 0.119(12) 0.21(2) 0.18(2) -0.071(14) 0.067(13) -0.054(12)
C151 0.112(12) 0.146(14) 0.059(9) -0.056(9) 0.042(8) -0.045(10)
C152 0.173(13) 0.154(18) 0.091(13) -0.013(12) 0.020(12) -0.064(13)
C153 0.178(15) 0.168(15) 0.131(16) -0.045(13) 0.081(15) -0.072(12)
O151 0.166(15) 0.089(11) 0.159(15) -0.036(10) 0.097(14) -0.031(11)
O15A 0.063(17) 0.11(2) 0.09(2) 0.007(19) 0.026(16) -0.020(17)
O15C 0.066(16) 0.063(18) 0.057(15) 0.014(13) 0.028(13) 0.028(14)

loop_
_atom_type_symbol
_atom_type_description
_atom_type_scat_dispersion_real
_atom_type_scat_dispersion_imag
_atom_type_scat_source
C C 0.0181 0.0091 'International Tables Vol C Tables 4.2.6.8 and 6.1.1.4'
H H 0.0000 0.0000 'International Tables Vol C Tables 4.2.6.8 and 6.1.1.4'
N N 0.0311 0.0180 'International Tables Vol C Tables 4.2.6.8 and 6.1.1.4'
O O 0.0492 0.0322 'International Tables Vol C Tables 4.2.6.8 and 6.1.1.4'
Zn Zn -1.5491 0.6778 'International Tables Vol C Tables 4.2.6.8 and 6.1.1.4'
Dy Dy -9.8046 9.8477 'International Tables Vol C Tables 4.2.6.8 and 6.1.1.4'

loop_
_geom_angle_atom_site_label_1
_geom_angle_atom_site_label_2
_geom_angle_atom_site_label_3
_geom_angle
O4 Dy1 O12 136.4(2)
O4 Dy1 O6 73.2(2)
O12 Dy1 O6 73.8(2)
O4 Dy1 O10 144.0(2)
O12 Dy1 O10 74.7(2)
O6 Dy1 O10 142.6(2)
O4 Dy1 O14 73.8(2)
O12 Dy1 O14 72.5(2)
O6 Dy1 O14 78.8(2)
O10 Dy1 O14 110.2(2)
O4 Dy1 O2 74.1(2)
O12 Dy1 O2 145.1(2)
O6 Dy1 O2 110.2(2)
O10 Dy1 O2 85.2(2)
O14 Dy1 O2 142.2(2)
O4 Dy1 O8 125.2(2)
O12 Dy1 O8 71.3(2)
O6 Dy1 O8 75.5(2)
O10 Dy1 O8 75.6(2)
O14 Dy1 O8 140.1(2)
O2 Dy1 O8 76.2(2)
O4 Dy1 O16 70.9(2)
O12 Dy1 O16 124.2(2)
O6 Dy1 O16 140.0(2)
O10 Dy1 O16 75.7(2)
O14 Dy1 O16 74.9(2)
O2 Dy1 O16 76.0(2)
O8 Dy1 O16 141.3(2)
O26 Dy2 O20 134.8(3)
O26 Dy2 O28 72.8(2)
O20 Dy2 O28 73.9(2)
O26 Dy2 O22 72.3(2)
O20 Dy2 O22 72.2(2)
O28 Dy2 O22 79.3(2)
O26 Dy2 O32 74.8(2)
O20 Dy2 O32 145.7(2)
O28 Dy2 O32 108.6(2)
O22 Dy2 O32 141.9(2)
O26 Dy2 O18 144.9(2)
O20 Dy2 O18 74.1(2)
O28 Dy2 O18 142.3(2)
O22 Dy2 O18 109.0(2)
O32 Dy2 O18 87.7(2)
O26 Dy2 O30 126.3(2)
O20 Dy2 O30 72.1(2)
O28 Dy2 O30 75.8(2)
O22 Dy2 O30 140.8(2)
O32 Dy2 O30 75.5(2)
O18 Dy2 O30 75.9(2)
O26 Dy2 O24 70.4(2)
O20 Dy2 O24 124.8(2)
O28 Dy2 O24 140.0(2)
O22 Dy2 O24 75.3(2)
O32 Dy2 O24 76.1(2)
O18 Dy2 O24 76.0(2)
O30 Dy2 O24 140.5(3)
O2 Zn1 O1 81.1(3)
O2 Zn1 N8 86.7(3)
O1 Zn1 N8 151.0(3)
O2 Zn1 N100 115.0(3)
O1 Zn1 N100 106.5(3)
N8 Zn1 N100 102.6(3)
O2 Zn1 N7 140.1(3)
O1 Zn1 N7 95.5(3)
N8 Zn1 N7 77.3(3)
N100 Zn1 N7 104.2(3)
O40 Zn2 N2 126.9(3)
O40 Zn2 O4 100.5(3)
N2 Zn2 O4 84.5(3)
O40 Zn2 O3 104.6(3)
N2 Zn2 O3 127.9(3)
O4 Zn2 O3 78.5(3)
O40 Zn2 N1 106.0(3)
N2 Zn2 N1 77.2(3)
O4 Zn2 N1 153.3(3)
O3 Zn2 N1 97.6(3)
O41 Zn3 O6 102.7(3)
O41 Zn3 N4 122.7(3)
O6 Zn3 N4 82.9(3)
O41 Zn3 O5 93.0(3)
O6 Zn3 O5 78.8(3)
N4 Zn3 O5 142.8(3)
O41 Zn3 N3 111.9(3)
O6 Zn3 N3 145.3(3)
N4 Zn3 N3 76.9(3)
O5 Zn3 N3 100.9(3)
O42 Zn4 N6 132.7(3)
O42 Zn4 O7 113.0(3)
N6 Zn4 O7 114.3(3)
O42 Zn4 O8 96.6(3)
N6 Zn4 O8 89.1(3)
O7 Zn4 O8 81.0(2)
O42 Zn4 N5 103.5(3)
N6 Zn4 N5 76.6(3)
O7 Zn4 N5 91.9(3)
O8 Zn4 N5 159.8(3)
O10 Zn5 N16 86.6(3)
O10 Zn5 O9 80.7(3)
N16 Zn5 O9 151.4(3)
O10 Zn5 N105 114.7(3)
N16 Zn5 N105 100.3(3)
O9 Zn5 N105 108.3(3)
O10 Zn5 N15 142.5(3)
N16 Zn5 N15 77.3(3)
O9 Zn5 N15 97.6(3)
N105 Zn5 N15 101.5(3)
O42 Zn6 O12 101.2(3)
O42 Zn6 N10 124.7(3)
O12 Zn6 N10 84.2(3)
O42 Zn6 O11 103.9(3)
O12 Zn6 O11 78.8(2)
N10 Zn6 O11 130.8(3)
O42 Zn6 N9 105.3(3)
O12 Zn6 N9 153.1(3)
N10 Zn6 N9 77.1(3)
O11 Zn6 N9 99.0(3)
O41 Zn7 O14 104.8(3)
O41 Zn7 N12 118.4(3)
O14 Zn7 N12 83.2(3)
O41 Zn7 O13 97.1(3)
O14 Zn7 O13 79.7(3)
N12 Zn7 O13 143.6(3)
O41 Zn7 N11 110.5(3)
O14 Zn7 N11 144.5(3)
N12 Zn7 N11 77.2(3)
O13 Zn7 N11 99.1(3)
O40 Zn8 N14 134.0(3)
O40 Zn8 O15 111.6(3)
N14 Zn8 O15 114.3(3)
O40 Zn8 O16 95.4(3)
N14 Zn8 O16 88.2(3)
O15 Zn8 O16 81.1(3)
O40 Zn8 N13 104.1(3)
N14 Zn8 N13 77.1(3)
O15 Zn8 N13 93.1(3)
O16 Zn8 N13 160.4(3)
O18 Zn9 O17 81.2(3)
O18 Zn9 N24 86.9(3)
O17 Zn9 N24 153.2(3)
O18 Zn9 N110 114.3(3)
O17 Zn9 N110 108.7(3)
N24 Zn9 N110 98.1(3)
O18 Zn9 N23 144.0(3)
O17 Zn9 N23 97.5(3)
N24 Zn9 N23 78.3(3)
N110 Zn9 N23 100.3(3)
O45 Zn10 O20 101.6(3)
O45 Zn10 N18 125.9(3)
O20 Zn10 N18 83.6(3)
O45 Zn10 O19 102.8(3)
O20 Zn10 O19 79.0(3)
N18 Zn10 O19 130.6(3)
O45 Zn10 N17 107.6(3)
O20 Zn10 N17 150.7(3)
N18 Zn10 N17 77.5(3)
O19 Zn10 N17 96.6(3)
O45 Zn10 Zn15 37.3(2)
O20 Zn10 Zn15 67.20(19)
N18 Zn10 Zn15 106.32(19)
O19 Zn10 Zn15 108.5(2)
N17 Zn10 Zn15 139.7(3)
O46 Zn11 O22 104.6(3)
O46 Zn11 N20 118.6(3)
O22 Zn11 N20 83.2(3)
O46 Zn11 O21 99.3(3)
O22 Zn11 O21 79.5(3)
N20 Zn11 O21 141.3(3)
O46 Zn11 N19 108.8(3)
O22 Zn11 N19 146.4(3)
N20 Zn11 N19 77.5(4)
O21 Zn11 N19 98.8(3)
O47 Zn12 N22 134.2(3)
O47 Zn12 O23 111.3(3)
N22 Zn12 O23 114.5(3)
O47 Zn12 O24 99.1(3)
N22 Zn12 O24 88.1(3)
O23 Zn12 O24 80.8(3)
O47 Zn12 N21 103.9(3)
N22 Zn12 N21 76.4(3)
O23 Zn12 N21 90.1(3)
O24 Zn12 N21 157.0(3)
O47 Zn13 O26 97.3(3)
O47 Zn13 N32 127.4(3)
O26 Zn13 N32 85.5(3)
O47 Zn13 O25 107.3(3)
O26 Zn13 O25 79.3(3)
N32 Zn13 O25 124.6(3)
O47 Zn13 N31 105.2(3)
O26 Zn13 N31 157.1(3)
N32 Zn13 N31 77.6(3)
O25 Zn13 N31 97.6(3)
O46 Zn14 O28 104.7(3)
O46 Zn14 N26 120.3(3)
O28 Zn14 N26 82.7(3)
O46 Zn14 O27 95.1(3)
O28 Zn14 O27 79.5(3)
N26 Zn14 O27 143.4(3)
O46 Zn14 N25 113.1(4)
O28 Zn14 N25 142.2(4)
N26 Zn14 N25 77.6(4)
O27 Zn14 N25 97.8(4)
O45 Zn15 N28 130.9(3)
O45 Zn15 O29 111.6(3)
N28 Zn15 O29 117.4(3)
O45 Zn15 O30 99.0(3)
N28 Zn15 O30 87.9(3)
O29 Zn15 O30 80.9(3)
O45 Zn15 N27 102.3(3)
N28 Zn15 N27 76.4(4)
O29 Zn15 N27 93.3(3)
O30 Zn15 N27 158.6(3)
O45 Zn15 Zn10 36.7(2)
N28 Zn15 Zn10 104.4(2)
O29 Zn15 Zn10 128.9(2)
O30 Zn15 Zn10 72.09(16)
N27 Zn15 Zn10 125.6(2)
O32 Zn16 N115 115.2(3)
O32 Zn16 O31 81.1(3)
N115 Zn16 O31 106.0(4)
O32 Zn16 N30 85.8(3)
N115 Zn16 N30 99.3(4)
O31 Zn16 N30 154.5(3)
O32 Zn16 N29 142.2(3)
N115 Zn16 N29 101.0(4)
O31 Zn16 N29 99.8(3)
N30 Zn16 N29 77.5(3)
C1 O1 Zn1 108.9(6)
N2 O2 Zn1 110.2(5)
N2 O2 Dy1 122.3(5)
Zn1 O2 Dy1 125.1(3)
C7 O3 Zn2 107.6(6)
N4 O4 Zn2 112.3(5)
N4 O4 Dy1 124.2(5)
Zn2 O4 Dy1 122.8(3)
C13 O5 Zn3 106.8(6)
N6 O6 Zn3 112.2(5)
N6 O6 Dy1 122.5(5)
Zn3 O6 Dy1 122.8(3)
C19 O7 Zn4 107.1(5)
N8 O8 Zn4 109.0(4)
N8 O8 Dy1 119.3(4)
Zn4 O8 Dy1 116.9(3)
C25 O9 Zn5 107.7(6)
N10 O10 Zn5 112.4(5)
N10 O10 Dy1 120.4(5)
Zn5 O10 Dy1 125.3(3)
C31 O11 Zn6 107.4(6)
N12 O12 Zn6 112.3(4)
N12 O12 Dy1 124.1(5)
Zn6 O12 Dy1 122.9(3)
C37 O13 Zn7 106.2(6)
N14 O14 Zn7 113.2(5)
N14 O14 Dy1 121.0(5)
Zn7 O14 Dy1 123.7(3)
C43 O15 Zn8 108.3(6)
N16 O16 Zn8 108.1(5)
N16 O16 Dy1 120.4(5)
Zn8 O16 Dy1 117.3(3)
C49 O17 Zn9 107.2(6)
N18 O18 Zn9 111.1(5)
N18 O18 Dy2 120.3(5)
Zn9 O18 Dy2 125.3(3)
C55 O19 Zn10 109.0(6)
N20 O20 Zn10 112.5(5)
N20 O20 Dy2 123.3(5)
Zn10 O20 Dy2 123.8(3)
C61 O21 Zn11 106.1(6)
N22 O22 Zn11 111.9(6)
N22 O22 Dy2 122.6(5)
Zn11 O22 Dy2 123.5(3)
C67 O23 Zn12 107.1(6)
N24 O24 Zn12 108.5(5)
N24 O24 Dy2 120.3(4)
Zn12 O24 Dy2 116.3(3)
C79 O25 Zn13 109.8(6)
N26 O26 Zn13 111.1(5)
N26 O26 Dy2 123.1(5)
Zn13 O26 Dy2 123.2(3)
C85 O27 Zn14 106.0(6)
N28 O28 Zn14 113.0(6)
N28 O28 Dy2 120.7(5)
Zn14 O28 Dy2 123.6(3)
C91 O29 Zn15 107.9(6)
N30 O30 Zn15 108.3(5)
N30 O30 Dy2 121.6(5)
Zn15 O30 Dy2 117.1(3)
C73 O31 Zn16 107.3(6)
N32 O32 Zn16 110.4(5)
N32 O32 Dy2 121.6(5)
Zn16 O32 Dy2 126.3(3)
Zn2 O40 Zn8 107.1(3)
Zn7 O41 Zn3 111.9(4)
Zn6 O42 Zn4 106.3(3)
Zn10 O45 Zn15 106.0(3)
Zn11 O46 Zn14 112.4(4)
Zn12 O47 Zn13 106.6(3)
C6 N1 C2 120.4(10)
C6 N1 Zn2 128.5(9)
C2 N1 Zn2 110.6(7)
C1 N2 O2 114.6(8)
C1 N2 Zn2 117.6(7)
O2 N2 Zn2 125.5(6)
C12 N3 C8 120.1(10)
C12 N3 Zn3 127.3(9)
C8 N3 Zn3 112.6(7)
C7 N4 O4 113.5(9)
C7 N4 Zn3 119.3(8)
O4 N4 Zn3 124.3(5)
C18 N5 C14 119.6(9)
C18 N5 Zn4 129.2(8)
C14 N5 Zn4 111.2(6)
C13 N6 O6 113.9(8)
C13 N6 Zn4 121.5(6)
O6 N6 Zn4 123.1(6)
C24 N7 C20 119.2(8)
C24 N7 Zn1 127.5(7)
C20 N7 Zn1 113.2(6)
C19 N8 O8 115.5(7)
C19 N8 Zn1 119.6(6)
O8 N8 Zn1 124.7(5)
C30 N9 C26 119.4(10)
C30 N9 Zn6 127.8(9)
C26 N9 Zn6 112.6(7)
C25 N10 O10 112.0(8)
C25 N10 Zn6 117.7(6)
O10 N10 Zn6 126.6(6)
C36 N11 C32 119.6(9)
C36 N11 Zn7 126.7(8)
C32 N11 Zn7 113.6(7)
C31 N12 O12 113.7(8)
C31 N12 Zn7 120.0(7)
O12 N12 Zn7 124.2(5)
C38 N13 C42 120.2(10)
C38 N13 Zn8 111.1(6)
C42 N13 Zn8 128.5(9)
C37 N14 O14 113.0(8)
C37 N14 Zn8 120.5(7)
O14 N14 Zn8 125.3(6)
C44 N15 C48 120.5(8)
C44 N15 Zn5 111.9(6)
C48 N15 Zn5 127.5(7)
C43 N16 O16 118.0(8)
C43 N16 Zn5 118.2(6)
O16 N16 Zn5 123.7(5)
C54 N17 C50 116.8(10)
C54 N17 Zn10 129.3(9)
C50 N17 Zn10 113.9(6)
C49 N18 O18 112.0(8)
C49 N18 Zn10 118.0(6)
O18 N18 Zn10 127.0(5)
C56 N19 C60 120.0(9)
C56 N19 Zn11 114.6(7)
C60 N19 Zn11 125.4(8)
C55 N20 O20 115.2(9)
C55 N20 Zn11 116.9(8)
O20 N20 Zn11 124.9(5)
C66 N21 C62 119.4(10)
C66 N21 Zn12 129.1(8)
C62 N21 Zn12 110.9(7)
C61 N22 O22 115.3(8)
C61 N22 Zn12 120.1(7)
O22 N22 Zn12 124.0(6)
C72 N23 C68 118.3(9)
C72 N23 Zn9 128.0(8)
C68 N23 Zn9 113.5(6)
C67 N24 O24 116.1(8)
C67 N24 Zn9 118.6(6)
O24 N24 Zn9 125.2(5)
C84 N25 C80 119.7(11)
C84 N25 Zn14 126.9(10)
C80 N25 Zn14 113.4(8)
C79 N26 O26 115.9(9)
C79 N26 Zn14 116.2(8)
O26 N26 Zn14 125.1(5)
C86 N27 C90 121.5(11)
C86 N27 Zn15 112.3(7)
C90 N27 Zn15 125.9(10)
C85 N28 O28 113.5(9)
C85 N28 Zn15 120.1(7)
O28 N28 Zn15 125.0(7)
C92 N29 C96 120.4(10)
C92 N29 Zn16 113.7(6)
C96 N29 Zn16 125.5(9)
C91 N30 O30 116.7(9)
C91 N30 Zn16 118.0(7)
O30 N30 Zn16 124.8(5)
C78 N31 C74 117.4(10)
C78 N31 Zn13 129.6(10)
C74 N31 Zn13 112.9(6)
C73 N32 O32 114.1(8)
C73 N32 Zn13 117.4(7)
O32 N32 Zn13 126.0(6)
C100 N100 C104 117.3(11)
C100 N100 Zn1 119.7(8)
C104 N100 Zn1 122.9(8)
C105 N105 C109 115.6(10)
C105 N105 Zn5 120.3(8)
C109 N105 Zn5 123.9(7)
C114 N110 C110 117.2(11)
C114 N110 Zn9 124.2(9)
C110 N110 Zn9 118.4(8)
C119 N115 C115 115.7(12)
C119 N115 Zn16 124.7(8)
C115 N115 Zn16 119.4(10)
O1 C1 N2 124.4(9)
O1 C1 C2 121.0(9)
N2 C1 C2 114.5(10)
N1 C2 C3 119.9(10)
N1 C2 C1 118.0(9)
C3 C2 C1 122.1(11)
C2 C3 C4 120.4(12)
C5 C4 C3 118.7(12)
C4 C5 C6 119.5(12)
N1 C6 C5 121.1(12)
O3 C7 N4 127.4(11)
O3 C7 C8 119.7(9)
N4 C7 C8 112.8(10)
N3 C8 C9 122.1(12)
N3 C8 C7 116.6(9)
C9 C8 C7 121.3(12)
C8 C9 C10 115.5(13)
C11 C10 C9 122.4(13)
C10 C11 C12 119.6(14)
N3 C12 C11 120.3(14)
O5 C13 N6 125.6(10)
O5 C13 C14 121.8(10)
N6 C13 C14 112.6(9)
C15 C14 N5 119.9(10)
C15 C14 C13 122.7(10)
N5 C14 C13 117.3(8)
C14 C15 C16 120.6(12)
C15 C16 C17 120.0(13)
C16 C17 C18 117.2(12)
N5 C18 C17 122.6(11)
N8 C19 O7 126.6(7)
N8 C19 C20 114.8(8)
O7 C19 C20 118.5(8)
N7 C20 C21 121.8(9)
N7 C20 C19 114.8(8)
C21 C20 C19 123.1(10)
C20 C21 C22 118.7(11)
C23 C22 C21 119.4(10)
C22 C23 C24 119.5(10)
N7 C24 C23 121.2(10)
O9 C25 N10 126.4(9)
O9 C25 C26 119.9(9)
N10 C25 C26 113.6(10)
N9 C26 C27 122.3(12)
N9 C26 C25 116.9(10)
C27 C26 C25 120.8(12)
C26 C27 C28 118.3(16)
C29 C28 C27 118.9(15)
C30 C29 C28 117.6(14)
N9 C30 C29 123.2(14)
O11 C31 N12 127.4(10)
O11 C31 C32 121.1(8)
N12 C31 C32 111.5(9)
N11 C32 C33 120.1(10)
N11 C32 C31 116.7(8)
C33 C32 C31 123.3(11)
C34 C33 C32 120.7(12)
C33 C34 C35 119.6(11)
C36 C35 C34 116.4(12)
N11 C36 C35 123.6(12)
O13 C37 N14 125.7(10)
O13 C37 C38 121.4(10)
N14 C37 C38 112.9(10)
N13 C38 C39 120.9(10)
N13 C38 C37 117.4(10)
C39 C38 C37 121.8(12)
C38 C39 C40 119.7(13)
C41 C40 C39 119.6(12)
C40 C41 C42 118.5(12)
N13 C42 C41 121.1(13)
N16 C43 O15 123.7(9)
N16 C43 C44 114.7(9)
O15 C43 C44 121.6(9)
N15 C44 C45 120.9(9)
N15 C44 C43 117.8(9)
C45 C44 C43 121.2(10)
C46 C45 C44 117.7(10)
C47 C46 C45 120.9(10)
C46 C47 C48 117.6(11)
N15 C48 C47 122.2(11)
O17 C49 N18 127.4(9)
O17 C49 C50 118.4(10)
N18 C49 C50 114.0(10)
C51 C50 N17 121.6(10)
C51 C50 C49 123.4(11)
N17 C50 C49 114.9(9)
C50 C51 C52 121.1(12)
C53 C52 C51 117.4(12)
C52 C53 C54 120.1(12)
N17 C54 C53 122.7(13)
O19 C55 N20 123.7(11)
O19 C55 C56 122.3(9)
N20 C55 C56 113.9(10)
N19 C56 C57 121.2(11)
N19 C56 C55 115.4(9)
C57 C56 C55 123.4(11)
C58 C57 C56 120.4(14)
C57 C58 C59 121.3(13)
C58 C59 C60 116.4(14)
N19 C60 C59 120.7(13)
O21 C61 N22 124.3(10)
O21 C61 C62 120.8(10)
N22 C61 C62 114.8(10)
N21 C62 C63 120.7(10)
N21 C62 C61 116.9(10)
C63 C62 C61 122.5(11)
C62 C63 C64 120.8(12)
C63 C64 C65 119.0(12)
C66 C65 C64 115.0(12)
N21 C66 C65 125.0(12)
N24 C67 O23 125.9(9)
N24 C67 C68 114.0(9)
O23 C67 C68 120.1(9)
N23 C68 C69 122.0(9)
N23 C68 C67 114.9(8)
C69 C68 C67 123.0(11)
C70 C69 C68 118.8(12)
C71 C70 C69 119.8(12)
C70 C71 C72 119.2(11)
N23 C72 C71 121.7(12)
O31 C73 N32 125.7(9)
O31 C73 C74 119.4(9)
N32 C73 C74 114.9(10)
C75 C74 N31 121.7(10)
C75 C74 C73 123.1(11)
N31 C74 C73 115.2(9)
C74 C75 C76 119.6(12)
C77 C76 C75 117.8(11)
C76 C77 C78 120.2(12)
N31 C78 C77 123.3(14)
O25 C79 N26 123.1(11)
O25 C79 C80 122.0(9)
N26 C79 C80 114.8(10)
N25 C80 C81 122.3(12)
N25 C80 C79 116.3(9)
C81 C80 C79 121.4(13)
C82 C81 C80 118.3(15)
C83 C82 C81 119.9(13)
C82 C83 C84 118.3(15)
N25 C84 C83 121.1(16)
O27 C85 N28 125.7(10)
O27 C85 C86 121.0(10)
N28 C85 C86 113.3(10)
N27 C86 C87 120.6(11)
N27 C86 C85 117.3(10)
C87 C86 C85 122.0(13)
C86 C87 C88 118.4(16)
C89 C88 C87 119.8(15)
C88 C89 C90 119.5(14)
N27 C90 C89 119.9(15)
N30 C91 O29 125.0(9)
N30 C91 C92 113.5(10)
O29 C91 C92 121.4(9)
N29 C92 C93 121.9(10)
N29 C92 C91 116.4(9)
C93 C92 C91 121.6(11)
C92 C93 C94 116.9(13)
C95 C94 C93 120.0(12)
C96 C95 C94 119.0(12)
N29 C96 C95 121.6(13)
N100 C100 C101 121.3(13)
C102 C101 C100 117.5(14)
C101 C102 C103 119.8(15)
C104 C103 C102 119.0(16)
C103 C104 N100 125.0(14)
N105 C105 C106 123.2(12)
C107 C106 C105 118.8(13)
C106 C107 C108 119.6(12)
C109 C108 C107 119.2(13)
C108 C109 N105 123.3(12)
C111 C110 N110 122.0(13)
C110 C111 C112 119.7(12)
C113 C112 C111 118.2(13)
C112 C113 C114 118.5(13)
N110 C114 C113 124.1(13)
C116 C115 N115 123.8(16)
C115 C116 C117 120.1(16)
C118 C117 C116 117.8(16)
C119 C118 C117 118.7(16)
N115 C119 C118 123.6(14)
C23A O23A C23D 118(3)
O23A C23A C23B 95(3)
C23A C23B C23C 112(4)
C23D C23C C23B 96(3)
O23A C23D C23C 105(3)
C153 O150 C150 97.3(18)
O150 C150 C151 109.4(19)
C150 C151 C152 105.0(18)
C151 C152 C153 99.4(18)
O150 C153 C152 111(2)

loop_
_geom_bond_atom_site_label_1
_geom_bond_atom_site_label_2
_geom_bond_distance
Dy1 O4 2.318(6)
Dy1 O12 2.335(5)
Dy1 O6 2.353(7)
Dy1 O10 2.364(6)
Dy1 O14 2.370(6)
Dy1 O2 2.386(6)
Dy1 O8 2.400(6)
Dy1 O16 2.407(6)
Dy2 O26 2.349(6)
Dy2 O20 2.354(6)
Dy2 O28 2.368(7)
Dy2 O22 2.375(7)
Dy2 O32 2.377(6)
Dy2 O18 2.378(6)
Dy2 O30 2.379(6)
Dy2 O24 2.389(6)
Zn1 O2 2.010(6)
Zn1 O1 2.025(7)
Zn1 N8 2.034(8)
Zn1 N100 2.063(9)
Zn1 N7 2.129(8)
Zn2 O40 1.971(7)
Zn2 N2 2.052(9)
Zn2 O4 2.067(7)
Zn2 O3 2.075(8)
Zn2 N1 2.190(9)
Zn3 O41 1.994(6)
Zn3 O6 2.001(7)
Zn3 N4 2.081(9)
Zn3 O5 2.112(7)
Zn3 N3 2.131(8)
Zn4 O42 1.988(7)
Zn4 N6 2.035(8)
Zn4 O7 2.048(6)
Zn4 O8 2.064(6)
Zn4 N5 2.185(8)
Zn5 O10 2.013(7)
Zn5 N16 2.046(8)
Zn5 O9 2.050(7)
Zn5 N105 2.054(9)
Zn5 N15 2.159(8)
Zn6 O42 1.971(7)
Zn6 O12 2.048(6)
Zn6 N10 2.066(8)
Zn6 O11 2.099(7)
Zn6 N9 2.161(9)
Zn7 O41 1.981(7)
Zn7 O14 1.990(7)
Zn7 N12 2.066(8)
Zn7 O13 2.117(7)
Zn7 N11 2.121(8)
Zn8 O40 1.995(6)
Zn8 N14 2.002(9)
Zn8 O15 2.027(7)
Zn8 O16 2.067(6)
Zn8 N13 2.185(8)
Zn9 O18 2.010(7)
Zn9 O17 2.023(7)
Zn9 N24 2.034(8)
Zn9 N110 2.058(9)
Zn9 N23 2.102(8)
Zn10 O45 1.966(7)
Zn10 O20 2.028(7)
Zn10 N18 2.069(8)
Zn10 O19 2.102(8)
Zn10 N17 2.120(9)
Zn10 Zn15 3.1599(17)
Zn11 O46 1.973(7)
Zn11 O22 2.002(7)
Zn11 N20 2.065(9)
Zn11 O21 2.107(7)
Zn11 N19 2.127(8)
Zn12 O47 1.974(7)
Zn12 N22 2.029(9)
Zn12 O23 2.048(7)
Zn12 O24 2.076(7)
Zn12 N21 2.210(9)
Zn13 O47 1.976(7)
Zn13 O26 2.046(6)
Zn13 N32 2.053(8)
Zn13 O25 2.064(7)
Zn13 N31 2.138(8)
Zn14 O46 1.983(7)
Zn14 O28 1.995(7)
Zn14 N26 2.056(10)
Zn14 O27 2.095(8)
Zn14 N25 2.114(9)
Zn15 O45 1.991(7)
Zn15 N28 2.045(10)
Zn15 O29 2.049(7)
Zn15 O30 2.068(7)
Zn15 N27 2.185(9)
Zn16 O32 2.014(7)
Zn16 N115 2.030(10)
Zn16 O31 2.037(7)
Zn16 N30 2.048(8)
Zn16 N29 2.096(9)
O1 C1 1.249(13)
O2 N2 1.364(9)
O3 C7 1.287(13)
O4 N4 1.348(11)
O5 C13 1.273(12)
O6 N6 1.378(10)
O7 C19 1.312(11)
O8 N8 1.398(9)
O9 C25 1.282(13)
O10 N10 1.382(9)
O11 C31 1.280(12)
O12 N12 1.371(10)
O13 C37 1.299(13)
O14 N14 1.390(10)
O15 C43 1.312(12)
O16 N16 1.360(9)
O17 C49 1.283(13)
O18 N18 1.393(9)
O19 C55 1.290(13)
O20 N20 1.371(11)
O21 C61 1.303(13)
O22 N22 1.355(10)
O23 C67 1.308(12)
O24 N24 1.376(9)
O25 C79 1.294(13)
O26 N26 1.369(11)
O27 C85 1.294(13)
O28 N28 1.350(10)
O29 C91 1.298(13)
O30 N30 1.386(10)
O31 C73 1.287(13)
O32 N32 1.384(9)
N1 C6 1.330(14)
N1 C2 1.357(15)
N2 C1 1.340(13)
N3 C12 1.316(15)
N3 C8 1.378(15)
N4 C7 1.289(12)
N5 C18 1.325(13)
N5 C14 1.376(13)
N6 C13 1.304(13)
N7 C24 1.316(11)
N7 C20 1.353(13)
N8 C19 1.277(11)
N9 C30 1.320(14)
N9 C26 1.353(15)
N10 C25 1.338(12)
N11 C36 1.333(14)
N11 C32 1.340(14)
N12 C31 1.294(12)
N13 C38 1.348(15)
N13 C42 1.350(14)
N14 C37 1.324(14)
N15 C44 1.310(13)
N15 C48 1.328(13)
N16 C43 1.292(12)
N17 C54 1.346(14)
N17 C50 1.368(15)
N18 C49 1.309(13)
N19 C56 1.319(14)
N19 C60 1.349(16)
N20 C55 1.320(12)
N21 C66 1.303(14)
N21 C62 1.359(14)
N22 C61 1.312(14)
N23 C72 1.331(13)
N23 C68 1.345(14)
N24 C67 1.296(12)
N25 C84 1.315(17)
N25 C80 1.327(16)
N26 C79 1.313(12)
N27 C86 1.337(16)
N27 C90 1.339(15)
N28 C85 1.317(14)
N29 C92 1.315(14)
N29 C96 1.345(14)
N30 C91 1.296(13)
N31 C78 1.331(14)
N31 C74 1.361(15)
N32 C73 1.308(13)
N100 C100 1.314(14)
N100 C104 1.331(16)
N105 C105 1.348(14)
N105 C109 1.364(15)
N110 C114 1.293(16)
N110 C110 1.345(14)
N115 C119 1.309(17)
N115 C115 1.347(15)
C1 C2 1.456(15)
C2 C3 1.380(14)
C3 C4 1.390(17)
C4 C5 1.361(19)
C5 C6 1.401(17)
C7 C8 1.493(17)
C8 C9 1.386(15)
C9 C10 1.41(2)
C10 C11 1.33(2)
C11 C12 1.405(18)
C13 C14 1.482(15)
C14 C15 1.368(14)
C15 C16 1.375(17)
C16 C17 1.380(18)
C17 C18 1.408(17)
C19 C20 1.497(12)
C20 C21 1.362(13)
C21 C22 1.382(14)
C22 C23 1.346(16)
C23 C24 1.395(14)
C25 C26 1.485(16)
C26 C27 1.354(17)
C27 C28 1.43(2)
C28 C29 1.39(2)
C29 C30 1.384(18)
C31 C32 1.529(15)
C32 C33 1.382(15)
C33 C34 1.358(17)
C34 C35 1.406(19)
C35 C36 1.378(17)
C37 C38 1.478(16)
C38 C39 1.377(16)
C39 C40 1.391(19)
C40 C41 1.38(2)
C41 C42 1.404(18)
C43 C44 1.476(13)
C44 C45 1.402(14)
C45 C46 1.390(15)
C46 C47 1.345(16)
C47 C48 1.393(15)
C49 C50 1.511(14)
C50 C51 1.344(15)
C51 C52 1.382(16)
C52 C53 1.36(2)
C53 C54 1.366(18)
C55 C56 1.510(17)
C56 C57 1.368(15)
C57 C58 1.308(19)
C58 C59 1.40(2)
C59 C60 1.401(19)
C61 C62 1.461(16)
C62 C63 1.379(16)
C63 C64 1.387(18)
C64 C65 1.430(19)
C65 C66 1.417(17)
C67 C68 1.514(13)
C68 C69 1.371(14)
C69 C70 1.358(16)
C70 C71 1.352(18)
C71 C72 1.378(16)
C73 C74 1.494(15)
C74 C75 1.346(15)
C75 C76 1.418(16)
C76 C77 1.334(19)
C77 C78 1.362(18)
C79 C80 1.468(17)
C80 C81 1.376(16)
C81 C82 1.37(2)
C82 C83 1.36(2)
C83 C84 1.41(2)
C85 C86 1.485(16)
C86 C87 1.375(18)
C87 C88 1.42(2)
C88 C89 1.34(2)
C89 C90 1.41(2)
C91 C92 1.484(15)
C92 C93 1.392(15)
C93 C94 1.41(2)
C94 C95 1.36(2)
C95 C96 1.363(18)
C100 C101 1.45(2)
C101 C102 1.33(2)
C102 C103 1.38(2)
C103 C104 1.31(2)
C105 C106 1.360(17)
C106 C107 1.356(19)
C107 C108 1.359(19)
C108 C109 1.339(16)
C110 C111 1.335(17)
C111 C112 1.377(19)
C112 C113 1.344(18)
C113 C114 1.364(19)
C115 C116 1.29(2)
C116 C117 1.36(2)
C117 C118 1.35(2)
C118 C119 1.35(2)
O23A C23A 1.407(19)
O23A C23D 1.437(19)
C23A C23B 1.50(2)
C23B C23C 1.52(2)
C23C C23D 1.488(19)
O150 C153 1.450(18)
O150 C150 1.527(18)
C150 C151 1.54(2)
C151 C152 1.57(2)
C152 C153 1.57(2)
